data_1548303
loop_
_publ_author_name
'Shinnosuke Horiuchi'
'Yuki Tachibana'
'Mitsuki Yamashita'
'Koji Yamamoto'
'Kohei Masai'
'Kohei Takase'
'Teruo Matsutani'
'Shiori Kawamata'
'Yuki Kurashige'
'Takeshi Yanai'
'Tetsuro Murahashi'

_publ_section_title
;
 Multinuclear metal-binding ability of a carotene
;
_journal_name_full 'Nature Communications'
_journal_page_first 6742
_journal_paper_doi 10.1038/ncomms7742
_journal_volume 6
_journal_year 2015
_chemical_formula_moiety 'C80 H112 Pd10, 2(C32 H12 B F24), 2(C4 H10 O)'
_chemical_formula_sum 'C152 H146 B2 F48 O2 Pd10'
_chemical_formula_weight 4002.30
_chemical_name_systematic
;
 ?
;
_space_group_crystal_system triclinic
_space_group_IT_number 2
_space_group_name_Hall '-P 1'
_space_group_name_H-M_alt 'P -1'
_symmetry_space_group_name_Hall '-P 1'
_symmetry_space_group_name_H-M 'P -1'
_atom_sites_solution_hydrogens geom
_atom_sites_solution_primary direct
_atom_sites_solution_secondary difmap
_audit_creation_method SHELXL-2014
_cell_angle_alpha 86.8710(10)
_cell_angle_beta 84.9510(10)
_cell_angle_gamma 66.9300(10)
_cell_formula_units_Z 2
_cell_length_a 19.4381(11)
_cell_length_b 21.7533(12)
_cell_length_c 22.0547(13)
_cell_measurement_reflns_used 18978
_cell_measurement_temperature 123(2)
_cell_measurement_theta_max 27.46
_cell_measurement_theta_min 3.02
_cell_volume 8544.5(8)
_computing_cell_refinement 'RAPID AUTO'
_computing_data_collection 'RAPID AUTO (Rigaku, ????)'
_computing_data_reduction 'RAPID AUTO'
_computing_molecular_graphics 'CrystalStructure 4.0'
_computing_publication_material 'CrystalStructure 4.0 (Rigaku, 2010)'
_computing_structure_refinement 'SHELXL-2014 (Sheldrick, 2014)'
_computing_structure_solution 'SHELXS97 (Sheldrick, 2008)'
_diffrn_ambient_temperature 123(2)
_diffrn_detector_area_resol_mean 10.000
_diffrn_measured_fraction_theta_full 0.981
_diffrn_measured_fraction_theta_max 0.981
_diffrn_measurement_device_type 'Rigaku R-AXIS RAPID'
_diffrn_measurement_method \w
_diffrn_radiation_type MoK\a
_diffrn_radiation_wavelength 0.71075
_diffrn_reflns_av_R_equivalents 0.0567
_diffrn_reflns_av_unetI/netI 0.0995
_diffrn_reflns_Laue_measured_fraction_full 0.981
_diffrn_reflns_Laue_measured_fraction_max 0.981
_diffrn_reflns_limit_h_max 23
_diffrn_reflns_limit_h_min -23
_diffrn_reflns_limit_k_max 25
_diffrn_reflns_limit_k_min -26
_diffrn_reflns_limit_l_max 26
_diffrn_reflns_limit_l_min -26
_diffrn_reflns_number 61706
_diffrn_reflns_point_group_measured_fraction_full 0.981
_diffrn_reflns_point_group_measured_fraction_max 0.981
_diffrn_reflns_theta_full 25.242
_diffrn_reflns_theta_max 25.351
_diffrn_reflns_theta_min 3.019
_diffrn_source 'fine-focus sealed tube'
_exptl_absorpt_coefficient_mu 1.123
_exptl_absorpt_correction_T_max 0.9459
_exptl_absorpt_correction_T_min 0.7981
_exptl_absorpt_correction_type multi-scan
_exptl_absorpt_process_details 'ABSCOR (Rigaku, 1995)'
_exptl_crystal_colour yellow
_exptl_crystal_density_diffrn 1.556
_exptl_crystal_density_method 'not measured'
_exptl_crystal_description block
_exptl_crystal_F_000 3952
_exptl_crystal_size_max 0.210
_exptl_crystal_size_mid 0.120
_exptl_crystal_size_min 0.050
_platon_squeeze_details
;
The cell contains 4 diethyl ether molecules which have been
treated as a diffuse contribution to the overall scattering without
specific atom positions by SQUEEZE/PLATON.
TITL shelxl    P -1         R = 0.09
CELL   19.4381   21.7533   22.0547     86.87     84.95     66.93
SPGR P-1
# Solvent Accessible Volume =    2113.1
# Electrons Found in S.A.V. =     178.8
# Note: Atoms in Void as Cxxx and Qxxx all others
Q101 0.345 0.945 0.415 !       3.48 eA-3
Q102 0.578 0.132 0.510 !       3.44 eA-3
Q103 0.509 0.774 0.571 !       3.27 eA-3
Q104 0.415 0.313 0.351 !       2.97 eA-3
Q105 0.741 0.953 0.657 !       2.81 eA-3
Q106 0.815 0.429 0.890 !       2.71 eA-3
Q107 0.333 0.399 0.273 !       2.58 eA-3
Q108 0.172 0.132 0.265 !       2.48 eA-3
Q109 0.256 0.483 0.196 !       2.43 eA-3
Q110 0.300 0.993 0.344 !       2.36 eA-3
Q111 0.464 0.822 0.501 !       2.14 eA-3
Q112 0.546 0.728 0.571 !       2.10 eA-3
Q113 0.784 0.923 0.734 !       2.06 eA-3
Q114 0.303 0.453 0.274 !       2.02 eA-3
Q115 0.625 0.088 0.571 !       2.02 eA-3
Q116 0.849 0.389 0.906 !       1.94 eA-3
Q117 0.620 0.642 0.648 !       1.93 eA-3
Q118 0.898 0.358 0.984 !       1.79 eA-3
Q119 0.301 0.952 0.380 !       1.72 eA-3
Q120 0.225 0.531 0.188 !       1.70 eA-3
Q121 0.254 0.437 0.227 !       1.69 eA-3
Q122 0.781 0.967 0.702 !       1.65 eA-3
Q123 0.378 0.860 0.453 !       1.63 eA-3
Q124 0.535 0.226 0.472 !       1.56 eA-3
C125 0.640 0.126 0.055 !       1.56 eA-3
Q126 0.881 0.814 0.805 !       1.55 eA-3
Q127 0.916 0.792 0.828 !       1.53 eA-3
Q128 0.813 0.483 0.868 !       1.52 eA-3
Q129 0.333 0.351 0.304 !       1.47 eA-3
Q130 0.499 0.173 0.451 !       1.47 eA-3
Q131 0.898 0.407 0.955 !       1.46 eA-3
Q132 0.750 0.766 0.109 !       1.44 eA-3
Q133 0.664 0.994 0.601 !       1.43 eA-3
Q134 0.415 0.923 0.469 !       1.38 eA-3
Q135 0.302 0.500 0.234 !       1.34 eA-3
Q136 0.124 0.118 0.220 !       1.34 eA-3
Q137 0.258 0.103 0.312 !       1.30 eA-3
C138 0.778 0.374 0.516 !       1.30 eA-3
Q139 0.583 0.743 0.615 !       1.29 eA-3
C140 0.877 0.399 0.639 !       1.26 eA-3
Q141 0.234 0.579 0.140 !       1.26 eA-3
C142 0.707 0.092 0.134 !       1.25 eA-3
C143 0.784 0.361 0.397 !       1.24 eA-3
Q144 0.291 0.421 0.311 !       1.24 eA-3
C145 0.231 0.680 0.540 !       1.23 eA-3
Q146 0.613 0.680 0.595 !       1.23 eA-3
C147 0.876 0.394 0.539 !       1.23 eA-3
C148 0.615 0.093 0.040 !       1.22 eA-3
C149 0.630 0.178 0.077 !       1.21 eA-3
Q150 0.614 0.493 0.110 !       1.21 eA-3
C151 0.593 0.641 0.931 !       1.20 eA-3
Q152 0.936 0.296 0.000 !       1.19 eA-3
Q153 0.548 0.680 0.608 !       1.19 eA-3
Q154 0.810 0.893 0.703 !       1.17 eA-3
C155 0.790 0.287 0.524 !       1.15 eA-3
Q156 0.395 0.392 0.266 !       1.15 eA-3
C157 0.797 0.314 0.469 !       1.15 eA-3
C158 0.290 0.642 0.500 !       1.15 eA-3
Q159 0.826 0.802 0.765 !       1.15 eA-3
Q160 0.192 0.062 0.327 !       1.15 eA-3
C161 0.829 0.328 0.436 !       1.14 eA-3
Q162 0.561 0.133 0.562 !       1.14 eA-3
C163 0.090 0.609 0.351 !       1.14 eA-3
Q164 0.755 0.296 0.338 !       1.13 eA-3
Q165 0.765 0.384 0.352 !       1.13 eA-3
C166 0.836 0.367 0.531 !       1.12 eA-3
Q167 0.098 0.109 0.179 !       1.11 eA-3
C168 0.210 0.618 0.533 !       1.11 eA-3
C169 0.852 0.352 0.399 !       1.10 eA-3
Q170 0.439 0.796 0.562 !       1.10 eA-3
C171 0.939 0.670 0.516 !       1.10 eA-3
Q172 0.616 0.399 0.064 !       1.09 eA-3
C173 0.231 0.664 0.493 !       1.09 eA-3
Q174 0.411 0.429 0.959 !       1.09 eA-3
C175 0.393 0.915 0.985 !       1.09 eA-3
C176 0.360 0.782 0.928 !       1.09 eA-3
C177 0.138 0.750 0.483 !       1.09 eA-3
Q178 0.308 0.431 0.241 !       1.09 eA-3
Q179 0.332 0.626 0.843 !       1.09 eA-3
C180 0.947 0.599 0.554 !       1.08 eA-3
C181 0.195 0.679 0.586 !       1.08 eA-3
C182 0.135 0.726 0.522 !       1.08 eA-3
Q183 0.692 0.509 0.771 !       1.08 eA-3
C184 0.106 0.554 0.375 !       1.08 eA-3
C185 0.450 0.820 0.053 !       1.07 eA-3
C186 0.196 0.726 0.515 !       1.07 eA-3
C187 0.890 0.524 0.623 !       1.07 eA-3
Q188 0.482 0.190 0.475 !       1.07 eA-3
Q189 0.602 0.619 0.709 !       1.06 eA-3
C190 0.436 0.365 0.050 !       1.06 eA-3
C191 0.183 0.670 0.515 !       1.05 eA-3
Q192 0.446 0.898 0.446 !       1.05 eA-3
C193 0.906 0.775 0.475 !       1.05 eA-3
Q194 0.814 0.875 0.798 !       1.05 eA-3
C195 0.842 0.415 0.661 !       1.04 eA-3
Q196 0.766 0.804 0.124 !       1.04 eA-3
Q197 0.355 0.873 0.477 !       1.04 eA-3
C198 0.559 0.673 0.843 !       1.03 eA-3
C199 0.125 0.772 0.564 !       1.03 eA-3
;
_refine_diff_density_max 2.987
_refine_diff_density_min -1.669
_refine_diff_density_rms 0.169
_refine_ls_extinction_coef .
_refine_ls_extinction_method none
_refine_ls_goodness_of_fit_ref 0.878
_refine_ls_hydrogen_treatment constr
_refine_ls_matrix_type full
_refine_ls_number_parameters 1825
_refine_ls_number_reflns 30707
_refine_ls_number_restraints 505
_refine_ls_restrained_S_all 0.880
_refine_ls_R_factor_all 0.1524
_refine_ls_R_factor_gt 0.0878
_refine_ls_shift/su_max 0.001
_refine_ls_shift/su_mean 0.000
_refine_ls_structure_factor_coef Fsqd
_refine_ls_weighting_details 'w=1/[\s^2^(Fo^2^)+(0.1488P)^2^] where P=(Fo^2^+2Fc^2^)/3'
_refine_ls_weighting_scheme calc
_refine_ls_wR_factor_gt 0.2325
_refine_ls_wR_factor_ref 0.2673
_reflns_Friedel_coverage 0.000
_reflns_Friedel_fraction_full .
_reflns_Friedel_fraction_max .
_reflns_number_gt 12546
_reflns_number_total 30707
_reflns_threshold_expression 'I > 2\s(I)'
_cod_data_source_file ncomms7742-s3.cif
_cod_data_source_block 2
_cod_database_code 1548303
_shelx_space_group_comment
;
The symmetry employed for this shelxl refinement is uniquely defined
by the following loop, which should always be used as a source of
symmetry information in preference to the above space-group names.
They are only intended as comments.
;
_shelx_estimated_absorpt_t_min 0.798
_shelx_estimated_absorpt_t_max 0.946
_shelxl_version_number 2014-1

loop_
_space_group_symop_operation_xyz
'x, y, z'
'-x, -y, -z'

loop_
_atom_site_label
_atom_site_type_symbol
_atom_site_fract_x
_atom_site_fract_y
_atom_site_fract_z
_atom_site_U_iso_or_equiv
_atom_site_adp_type
_atom_site_occupancy
_atom_site_site_symmetry_order
_atom_site_calc_flag
_atom_site_refinement_flags_posn
_atom_site_refinement_flags_adp
_atom_site_refinement_flags_occupancy
_atom_site_disorder_assembly
_atom_site_disorder_group
Pd1 Pd 0.85622(4) -0.15886(4) 0.76690(4) 0.0635(2) Uani 1 1 d . . . . .
Pd2 Pd 0.76349(4) -0.06641(3) 0.69221(4) 0.0530(2) Uani 1 1 d . . . . .
Pd3 Pd 0.67989(4) 0.02194(3) 0.61588(3) 0.0495(2) Uani 1 1 d . . . . .
Pd4 Pd 0.59944(4) 0.11050(3) 0.53822(3) 0.0494(2) Uani 1 1 d . . . . .
Pd5 Pd 0.51812(4) 0.20062(3) 0.46242(3) 0.0515(2) Uani 1 1 d . . . . .
Pd6 Pd 0.43586(4) 0.29157(3) 0.38819(4) 0.0556(2) Uani 1 1 d . . . . .
Pd7 Pd 0.35611(4) 0.38179(3) 0.31237(4) 0.0578(2) Uani 1 1 d . . . . .
Pd8 Pd 0.27834(4) 0.46840(3) 0.23222(4) 0.0547(2) Uani 1 1 d . . . . .
Pd9 Pd 0.20520(4) 0.55140(3) 0.14792(4) 0.0542(2) Uani 1 1 d . . . . .
Pd10 Pd 0.13060(4) 0.63451(4) 0.05815(4) 0.0632(2) Uani 1 1 d . . . . .
C1 C 0.7172(5) -0.1748(5) 0.8370(4) 0.060(3) Uani 1 1 d . . . . .
C1A C 0.6896(7) -0.0981(5) 0.8426(6) 0.088(4) Uani 1 1 d . . . . .
H1A H 0.6668 -0.0761 0.8052 0.106 Uiso 1 1 calc R U . . .
H1B H 0.7322 -0.0863 0.8488 0.106 Uiso 1 1 calc R U . . .
H1C H 0.6524 -0.0833 0.8773 0.106 Uiso 1 1 calc R U . . .
C1B C 0.6475(6) -0.1902(6) 0.8322(5) 0.074(3) Uani 1 1 d . . . . .
H1D H 0.6622 -0.2386 0.8306 0.089 Uiso 1 1 calc R U . . .
H1E H 0.6233 -0.1689 0.7951 0.089 Uiso 1 1 calc R U . . .
H1F H 0.6124 -0.1728 0.8678 0.089 Uiso 1 1 calc R U . . .
C2 C 0.7502(8) -0.2025(8) 0.8954(6) 0.138(7) Uani 1 1 d D . . . .
H2A H 0.7720 -0.1717 0.9086 0.165 Uiso 1 1 calc R U . . .
H2B H 0.7077 -0.1987 0.9253 0.165 Uiso 1 1 calc R U . . .
C3 C 0.8044(9) -0.2671(7) 0.9030(6) 0.138(7) Uani 1 1 d D . . . .
H3A H 0.7791 -0.2990 0.9062 0.165 Uiso 1 1 calc R U . . .
H3B H 0.8272 -0.2697 0.9419 0.165 Uiso 1 1 calc R U . . .
C4 C 0.8646(6) -0.2884(6) 0.8537(5) 0.075(3) Uani 1 1 d . . . . .
H4A H 0.8809 -0.3372 0.8490 0.091 Uiso 1 1 calc R U . . .
H4B H 0.9079 -0.2805 0.8667 0.091 Uiso 1 1 calc R U . . .
C5 C 0.8461(6) -0.2549(5) 0.7917(5) 0.063(3) Uani 1 1 d . . . . .
C5A C 0.8966(5) -0.3018(5) 0.7407(5) 0.074(3) Uani 1 1 d . . . . .
H5A H 0.9092 -0.2751 0.7077 0.089 Uiso 1 1 calc R U . . .
H5B H 0.8696 -0.3265 0.7247 0.089 Uiso 1 1 calc R U . . .
H5C H 0.9427 -0.3335 0.7574 0.089 Uiso 1 1 calc R U . . .
C6 C 0.7744(5) -0.2040(5) 0.7834(5) 0.058(3) Uani 1 1 d . . . . .
C7 C 0.7605(5) -0.1798(5) 0.7223(5) 0.060(3) Uani 1 1 d . . . . .
H7 H 0.7996 -0.2030 0.6928 0.072 Uiso 1 1 calc R U . . .
C8 C 0.6986(5) -0.1273(4) 0.6977(4) 0.050(2) Uani 1 1 d . . . . .
H8 H 0.6558 -0.1051 0.7244 0.060 Uiso 1 1 calc R U . . .
C9 C 0.6969(5) -0.1061(4) 0.6358(5) 0.052(2) Uani 1 1 d . . . . .
C9A C 0.7577(5) -0.1484(4) 0.5880(4) 0.054(2) Uani 1 1 d . . . . .
H9A H 0.7559 -0.1926 0.5865 0.065 Uiso 1 1 calc R U . . .
H9B H 0.8072 -0.1531 0.5993 0.065 Uiso 1 1 calc R U . . .
H9C H 0.7484 -0.1261 0.5480 0.065 Uiso 1 1 calc R U . . .
C10 C 0.6325(6) -0.0517(5) 0.6169(5) 0.057(3) Uani 1 1 d . . . . .
H10 H 0.5921 -0.0334 0.6467 0.068 Uiso 1 1 calc R U . . .
C11 C 0.6227(5) -0.0216(4) 0.5571(5) 0.059(3) Uani 1 1 d . . . . .
H11 H 0.6641 -0.0399 0.5280 0.071 Uiso 1 1 calc R U . . .
C12 C 0.5587(5) 0.0326(4) 0.5354(5) 0.059(3) Uani 1 1 d . . . . .
H12 H 0.5172 0.0508 0.5644 0.071 Uiso 1 1 calc R U . . .
C13 C 0.5494(6) 0.0616(4) 0.4775(4) 0.053(2) Uani 1 1 d . . . . .
C13A C 0.6083(5) 0.0290(4) 0.4255(4) 0.058(3) Uani 1 1 d . . . . .
H13A H 0.6107 -0.0161 0.4194 0.069 Uiso 1 1 calc R U . . .
H13B H 0.6574 0.0263 0.4359 0.069 Uiso 1 1 calc R U . . .
H13C H 0.5944 0.0559 0.3881 0.069 Uiso 1 1 calc R U . . .
C14 C 0.4827(5) 0.1167(4) 0.4644(5) 0.058(3) Uani 1 1 d . . . . .
H14 H 0.4456 0.1313 0.4973 0.070 Uiso 1 1 calc R U . . .
C15 C 0.4644(5) 0.1522(4) 0.4101(4) 0.050(2) Uani 1 1 d . . . . .
H15 H 0.4995 0.1373 0.3758 0.060 Uiso 1 1 calc R U . . .
C16 C 0.3975(5) 0.2091(4) 0.4014(5) 0.054(2) Uani 1 1 d . . . . .
H16 H 0.3643 0.2260 0.4363 0.064 Uiso 1 1 calc R U . . .
C17 C 0.3767(6) 0.2419(5) 0.3469(5) 0.060(3) Uani 1 1 d . . . . .
H17 H 0.4095 0.2234 0.3122 0.072 Uiso 1 1 calc R U . . .
C18 C 0.3105(5) 0.3013(5) 0.3362(5) 0.059(3) Uani 1 1 d . . . . .
C18A C 0.2496(5) 0.3249(5) 0.3873(5) 0.069(3) Uani 1 1 d . . . . .
H18A H 0.2699 0.3355 0.4226 0.083 Uiso 1 1 calc R U . . .
H18B H 0.2313 0.2895 0.3987 0.083 Uiso 1 1 calc R U . . .
H18C H 0.2082 0.3649 0.3737 0.083 Uiso 1 1 calc R U . . .
C19 C 0.2955(6) 0.3300(5) 0.2760(5) 0.062(3) Uani 1 1 d . . . . .
H19 H 0.3313 0.3072 0.2443 0.074 Uiso 1 1 calc R U . . .
C20 C 0.2340(5) 0.3881(5) 0.2577(5) 0.062(3) Uani 1 1 d . . . . .
H20 H 0.1983 0.4124 0.2889 0.075 Uiso 1 1 calc R U . . .
C21 C 0.2216(5) 0.4122(5) 0.1988(5) 0.059(3) Uani 1 1 d . . . . .
H21 H 0.2580 0.3882 0.1679 0.071 Uiso 1 1 calc R U . . .
C22 C 0.1604(5) 0.4690(5) 0.1798(5) 0.056(2) Uani 1 1 d . . . . .
C22A C 0.0939(5) 0.5018(5) 0.2261(5) 0.066(3) Uani 1 1 d . . . . .
H22A H 0.1111 0.5167 0.2608 0.079 Uiso 1 1 calc R U . . .
H22B H 0.0721 0.4694 0.2402 0.079 Uiso 1 1 calc R U . . .
H22C H 0.0559 0.5404 0.2068 0.079 Uiso 1 1 calc R U . . .
C23 C 0.1569(6) 0.4868(5) 0.1174(5) 0.060(3) Uani 1 1 d . . . . .
H23 H 0.1955 0.4580 0.0904 0.073 Uiso 1 1 calc R U . . .
C24 C 0.0996(5) 0.5453(4) 0.0901(5) 0.055(3) Uani 1 1 d . . . . .
H24 H 0.0654 0.5758 0.1186 0.067 Uiso 1 1 calc R U . . .
C25 C 0.0865(6) 0.5641(5) 0.0281(5) 0.065(3) Uani 1 1 d . . . . .
C26 C 0.0345(6) 0.6280(5) 0.0172(5) 0.075(3) Uani 1 1 d . . . . .
C26A C -0.0313(6) 0.6650(5) 0.0624(5) 0.076(3) Uani 1 1 d . . . . .
H26A H -0.0122 0.6719 0.1000 0.091 Uiso 1 1 calc R U . . .
H26B H -0.0618 0.6385 0.0715 0.091 Uiso 1 1 calc R U . . .
H26C H -0.0620 0.7084 0.0447 0.091 Uiso 1 1 calc R U . . .
C27 C 0.0163(7) 0.6536(6) -0.0458(6) 0.098(4) Uani 1 1 d . . . . .
H27A H 0.0051 0.7021 -0.0476 0.117 Uiso 1 1 calc R U . . .
H27B H -0.0296 0.6476 -0.0551 0.117 Uiso 1 1 calc R U . . .
C28 C 0.0780(9) 0.6196(7) -0.0944(6) 0.120(5) Uani 1 1 d . . . . .
H28A H 0.1230 0.6290 -0.0891 0.144 Uiso 1 1 calc R U . . .
H28B H 0.0610 0.6355 -0.1355 0.144 Uiso 1 1 calc R U . . .
C29 C 0.0957(8) 0.5438(7) -0.0859(6) 0.105(5) Uani 1 1 d . . . . .
H29A H 0.1304 0.5196 -0.1202 0.126 Uiso 1 1 calc R U . . .
H29B H 0.0488 0.5363 -0.0869 0.126 Uiso 1 1 calc R U . . .
C30 C 0.1322(6) 0.5147(5) -0.0240(5) 0.073(3) Uani 1 1 d . . . . .
C30A C 0.2169(6) 0.5038(5) -0.0279(5) 0.084(4) Uani 1 1 d . . . . .
H30A H 0.2439 0.4733 -0.0610 0.101 Uiso 1 1 calc R U . . .
H30B H 0.2382 0.4845 0.0107 0.101 Uiso 1 1 calc R U . . .
H30C H 0.2216 0.5468 -0.0359 0.101 Uiso 1 1 calc R U . . .
C30B C 0.1223(6) 0.4478(5) -0.0126(6) 0.082(4) Uani 1 1 d . . . . .
H30D H 0.1426 0.4277 0.0261 0.099 Uiso 1 1 calc R U . . .
H30E H 0.1492 0.4174 -0.0457 0.099 Uiso 1 1 calc R U . . .
H30F H 0.0689 0.4560 -0.0110 0.099 Uiso 1 1 calc R U . . .
C31 C 0.9997(6) -0.1359(6) 0.7023(5) 0.071(3) Uani 1 1 d . . . . .
C31A C 0.9719(6) -0.1598(5) 0.6480(5) 0.081(4) Uani 1 1 d . . . . .
H31A H 0.9641 -0.2008 0.6599 0.097 Uiso 1 1 calc R U . . .
H31B H 1.0094 -0.1687 0.6134 0.097 Uiso 1 1 calc R U . . .
H31C H 0.9245 -0.1251 0.6364 0.097 Uiso 1 1 calc R U . . .
C31B C 1.0232(6) -0.0761(6) 0.6824(5) 0.079(3) Uani 1 1 d . . . . .
H31D H 0.9795 -0.0381 0.6688 0.094 Uiso 1 1 calc R U . . .
H31E H 1.0624 -0.0898 0.6490 0.094 Uiso 1 1 calc R U . . .
H31F H 1.0423 -0.0629 0.7170 0.094 Uiso 1 1 calc R U . . .
C32 C 1.0736(6) -0.1929(6) 0.7212(6) 0.085(4) Uani 1 1 d . . . . .
H32A H 1.1054 -0.2134 0.6842 0.103 Uiso 1 1 calc R U . . .
H32B H 1.1016 -0.1740 0.7445 0.103 Uiso 1 1 calc R U . . .
C33 C 1.0569(7) -0.2456(7) 0.7593(7) 0.103(4) Uani 1 1 d . . . . .
H33A H 1.1041 -0.2843 0.7665 0.123 Uiso 1 1 calc R U . . .
H33B H 1.0242 -0.2613 0.7381 0.123 Uiso 1 1 calc R U . . .
C34 C 1.0175(7) -0.2147(6) 0.8201(6) 0.091(4) Uani 1 1 d . . . . .
H34A H 1.0021 -0.2475 0.8442 0.109 Uiso 1 1 calc R U . . .
H34B H 1.0534 -0.2051 0.8433 0.109 Uiso 1 1 calc R U . . .
C35 C 0.9493(7) -0.1509(6) 0.8123(5) 0.077(3) Uani 1 1 d . . . . .
C35A C 0.9114(7) -0.1188(7) 0.8732(5) 0.093(4) Uani 1 1 d . . . . .
H35A H 0.8568 -0.1014 0.8716 0.111 Uiso 1 1 calc R U . . .
H35B H 0.9266 -0.0821 0.8808 0.111 Uiso 1 1 calc R U . . .
H35C H 0.9266 -0.1525 0.9062 0.111 Uiso 1 1 calc R U . . .
C36 C 0.9392(6) -0.1164(5) 0.7572(5) 0.063(3) Uani 1 1 d . . . . .
C37 C 0.8712(6) -0.0594(5) 0.7514(5) 0.061(3) Uani 1 1 d . . . . .
H37 H 0.8410 -0.0454 0.7883 0.074 Uiso 1 1 calc R U . . .
C38 C 0.8414(5) -0.0203(5) 0.6988(5) 0.065(3) Uani 1 1 d . . . . .
H38 H 0.8718 -0.0322 0.6618 0.078 Uiso 1 1 calc R U . . .
C39 C 0.7711(6) 0.0347(5) 0.6954(5) 0.058(3) Uani 1 1 d . . . . .
C39A C 0.7230(6) 0.0666(5) 0.7537(5) 0.074(3) Uani 1 1 d . . . . .
H39A H 0.7503 0.0860 0.7766 0.089 Uiso 1 1 calc R U . . .
H39B H 0.7126 0.0323 0.7788 0.089 Uiso 1 1 calc R U . . .
H39C H 0.6757 0.1018 0.7425 0.089 Uiso 1 1 calc R U . . .
C40 C 0.7510(5) 0.0705(5) 0.6388(5) 0.056(3) Uani 1 1 d . . . . .
H40 H 0.7878 0.0569 0.6055 0.067 Uiso 1 1 calc R U . . .
C41 C 0.6835(5) 0.1230(5) 0.6272(4) 0.051(2) Uani 1 1 d . . . . .
H41 H 0.6456 0.1362 0.6597 0.061 Uiso 1 1 calc R U . . .
C42 C 0.6665(5) 0.1586(5) 0.5707(5) 0.052(2) Uani 1 1 d . . . . .
H42 H 0.7047 0.1453 0.5384 0.063 Uiso 1 1 calc R U . . .
C43 C 0.5981(5) 0.2119(5) 0.5577(5) 0.060(3) Uani 1 1 d . . . . .
C43A C 0.5343(6) 0.2423(4) 0.6068(4) 0.063(3) Uani 1 1 d . . . . .
H43A H 0.5518 0.2615 0.6384 0.076 Uiso 1 1 calc R U . . .
H43B H 0.5183 0.2075 0.6250 0.076 Uiso 1 1 calc R U . . .
H43C H 0.4919 0.2775 0.5884 0.076 Uiso 1 1 calc R U . . .
C44 C 0.5894(5) 0.2449(5) 0.4970(5) 0.056(3) Uani 1 1 d . . . . .
H44 H 0.6306 0.2292 0.4674 0.068 Uiso 1 1 calc R U . . .
C45 C 0.5250(5) 0.2973(5) 0.4805(5) 0.059(3) Uani 1 1 d . . . . .
H45 H 0.4843 0.3139 0.5103 0.071 Uiso 1 1 calc R U . . .
C46 C 0.5160(5) 0.3289(4) 0.4190(5) 0.059(3) Uani 1 1 d . . . . .
H46 H 0.5568 0.3102 0.3895 0.071 Uiso 1 1 calc R U . . .
C47 C 0.4556(5) 0.3819(4) 0.4000(5) 0.058(3) Uani 1 1 d . . . . .
H47 H 0.4153 0.4018 0.4297 0.070 Uiso 1 1 calc R U . . .
C48 C 0.4465(5) 0.4114(4) 0.3376(5) 0.060(3) Uani 1 1 d . . . . .
C48A C 0.5139(6) 0.3861(5) 0.2921(5) 0.076(3) Uani 1 1 d . . . . .
H48A H 0.5335 0.4210 0.2831 0.091 Uiso 1 1 calc R U . . .
H48B H 0.4990 0.3743 0.2545 0.091 Uiso 1 1 calc R U . . .
H48C H 0.5528 0.3465 0.3092 0.091 Uiso 1 1 calc R U . . .
C49 C 0.3840(5) 0.4661(4) 0.3227(5) 0.059(3) Uani 1 1 d . . . . .
H49 H 0.3467 0.4861 0.3545 0.071 Uiso 1 1 calc R U . . .
C50 C 0.3710(5) 0.4949(5) 0.2627(6) 0.067(3) Uani 1 1 d . . . . .
H50 H 0.4088 0.4735 0.2317 0.080 Uiso 1 1 calc R U . . .
C51 C 0.3093(5) 0.5510(4) 0.2438(5) 0.051(2) Uani 1 1 d . . . . .
H51 H 0.2708 0.5742 0.2736 0.062 Uiso 1 1 calc R U . . .
C52 C 0.3018(5) 0.5750(4) 0.1809(5) 0.055(3) Uani 1 1 d . . . . .
C52A C 0.3694(5) 0.5449(5) 0.1338(5) 0.078(3) Uani 1 1 d . . . . .
H52A H 0.3915 0.5779 0.1229 0.093 Uiso 1 1 calc R U . . .
H52B H 0.3525 0.5331 0.0972 0.093 Uiso 1 1 calc R U . . .
H52C H 0.4071 0.5048 0.1514 0.093 Uiso 1 1 calc R U . . .
C53 C 0.2375(5) 0.6311(4) 0.1645(5) 0.055(3) Uani 1 1 d . . . . .
H53 H 0.2019 0.6546 0.1961 0.066 Uiso 1 1 calc R U . . .
C54 C 0.2235(5) 0.6540(5) 0.1043(5) 0.065(3) Uani 1 1 d . . . . .
H54 H 0.2576 0.6259 0.0742 0.078 Uiso 1 1 calc R U . . .
C55 C 0.1664(5) 0.7128(5) 0.0804(5) 0.066(3) Uani 1 1 d . . . . .
C56 C 0.1613(7) 0.7165(5) 0.0174(6) 0.078(3) Uani 1 1 d . . . . .
C56A C 0.2282(7) 0.6806(6) -0.0296(6) 0.101(4) Uani 1 1 d . . . . .
H56A H 0.2472 0.6322 -0.0216 0.122 Uiso 1 1 calc R U . . .
H56B H 0.2682 0.6965 -0.0259 0.122 Uiso 1 1 calc R U . . .
H56C H 0.2111 0.6904 -0.0709 0.122 Uiso 1 1 calc R U . . .
C57 C 0.1046(7) 0.7742(5) -0.0154(6) 0.092(4) Uani 1 1 d . . . . .
H57A H 0.0859 0.7570 -0.0484 0.110 Uiso 1 1 calc R U . . .
H57B H 0.1288 0.8038 -0.0342 0.110 Uiso 1 1 calc R U . . .
C58 C 0.0387(6) 0.8142(5) 0.0285(6) 0.085(4) Uani 1 1 d . . . . .
H58A H 0.0054 0.8554 0.0079 0.102 Uiso 1 1 calc R U . . .
H58B H 0.0091 0.7873 0.0423 0.102 Uiso 1 1 calc R U . . .
C59 C 0.0694(7) 0.8319(6) 0.0821(5) 0.095(4) Uani 1 1 d . . . . .
H59A H 0.0274 0.8626 0.1084 0.115 Uiso 1 1 calc R U . . .
H59B H 0.1022 0.8556 0.0674 0.115 Uiso 1 1 calc R U . . .
C60 C 0.1147(6) 0.7694(5) 0.1199(5) 0.068(3) Uani 1 1 d . . . . .
C60A C 0.1634(6) 0.7938(5) 0.1583(6) 0.085(4) Uani 1 1 d . . . . .
H60A H 0.1932 0.7571 0.1848 0.102 Uiso 1 1 calc R U . . .
H60B H 0.1304 0.8314 0.1832 0.102 Uiso 1 1 calc R U . . .
H60C H 0.1970 0.8080 0.1307 0.102 Uiso 1 1 calc R U . . .
C60B C 0.0593(5) 0.7498(5) 0.1633(5) 0.069(3) Uani 1 1 d . . . . .
H60D H 0.0270 0.7885 0.1874 0.083 Uiso 1 1 calc R U . . .
H60E H 0.0874 0.7131 0.1905 0.083 Uiso 1 1 calc R U . . .
H60F H 0.0283 0.7354 0.1393 0.083 Uiso 1 1 calc R U . . .
B1 B 0.8291(6) -0.0732(5) 0.2751(5) 0.054(3) Uani 1 1 d . . . . .
C1X C 0.8106(4) -0.1408(4) 0.2903(4) 0.054(2) Uani 1 1 d D . . . .
C2X C 0.7546(5) -0.1400(4) 0.3343(5) 0.061(3) Uani 1 1 d D . . . .
H2X H 0.7250 -0.0994 0.3542 0.073 Uiso 1 1 calc R U . . .
C3X C 0.7406(5) -0.1972(4) 0.3502(5) 0.066(3) Uani 1 1 d D . . . .
C4X C 0.7853(6) -0.2586(4) 0.3239(5) 0.079(4) Uani 1 1 d D . . . .
H4X H 0.7772 -0.2982 0.3350 0.095 Uiso 1 1 calc R U . . .
C5X C 0.8422(5) -0.2588(4) 0.2807(5) 0.070(3) Uani 1 1 d D . . . .
C6X C 0.8545(5) -0.2021(4) 0.2655(5) 0.065(3) Uani 1 1 d D . . . .
H6X H 0.8949 -0.2048 0.2367 0.078 Uiso 1 1 calc R U . . .
C7X C 0.6817(6) -0.1956(5) 0.3963(6) 0.080(4) Uani 1 1 d D . . . .
F7A F 0.6228(4) -0.1337(3) 0.3976(4) 0.140(4) Uani 1 1 d D . . . .
F7B F 0.6483(4) -0.2352(3) 0.3904(4) 0.110(3) Uani 1 1 d D . . . .
F7C F 0.7037(5) -0.2050(5) 0.4522(4) 0.128(3) Uani 1 1 d D . . . .
C8X C 0.8920(7) -0.3244(5) 0.2527(6) 0.094(5) Uani 1 1 d D . . . .
F8A F 0.9517(4) -0.3256(3) 0.2232(4) 0.119(3) Uani 1 1 d D . . . .
F8B F 0.9088(5) -0.3754(3) 0.2922(5) 0.162(5) Uani 1 1 d D . . . .
F8C F 0.8550(6) -0.3406(5) 0.2094(6) 0.193(6) Uani 1 1 d D . . . .
C9X C 0.8583(5) -0.0674(4) 0.2044(5) 0.055(2) Uani 1 1 d . . . . .
C10X C 0.8290(6) -0.0860(5) 0.1564(5) 0.071(3) Uani 1 1 d . . . . .
H10X H 0.7978 -0.1100 0.1665 0.085 Uiso 1 1 calc R U . . .
C11X C 0.8407(6) -0.0731(6) 0.0984(5) 0.076(3) Uani 1 1 d . . . . .
C12X C 0.8823(6) -0.0345(6) 0.0828(6) 0.079(4) Uani 1 1 d . . . . .
H12X H 0.8904 -0.0231 0.0414 0.095 Uiso 1 1 calc R U . . .
C13X C 0.9112(7) -0.0136(5) 0.1265(7) 0.082(4) Uani 1 1 d . . . . .
C14X C 0.9000(5) -0.0310(5) 0.1876(5) 0.061(3) Uani 1 1 d . . . . .
H14X H 0.9222 -0.0170 0.2179 0.074 Uiso 1 1 calc R U . . .
C15X C 0.8058(9) -0.0961(9) 0.0472(7) 0.109(5) Uani 1 1 d . . . . .
F15A F 0.7367(5) -0.0871(6) 0.0632(4) 0.156(4) Uani 1 1 d . . . . .
F15B F 0.8026(7) -0.0590(6) -0.0028(5) 0.187(5) Uani 1 1 d . . . . .
F15C F 0.8455(5) -0.1553(4) 0.0320(5) 0.145(4) Uani 1 1 d . . . . .
C16X C 0.9573(10) 0.0279(8) 0.1125(8) 0.119(5) Uani 1 1 d . U . . .
F16A F 0.9296(5) 0.0859(4) 0.1352(5) 0.142(3) Uani 1 1 d . U . . .
F16B F 0.9761(10) 0.0339(7) 0.0573(5) 0.243(6) Uani 1 1 d . U . . .
F16C F 1.0249(6) -0.0009(5) 0.1327(8) 0.209(6) Uani 1 1 d . U . . .
C17X C 0.7550(5) -0.0023(5) 0.2819(5) 0.060(3) Uani 1 1 d . . . . .
C18X C 0.7595(5) 0.0553(4) 0.2989(4) 0.060(3) Uani 1 1 d . . . . .
H18X H 0.8055 0.0532 0.3125 0.072 Uiso 1 1 calc R U . . .
C19X C 0.6997(6) 0.1172(5) 0.2970(5) 0.073(3) Uani 1 1 d . . . . .
C20X C 0.6317(6) 0.1215(6) 0.2770(5) 0.083(4) Uani 1 1 d . . . . .
H20X H 0.5904 0.1634 0.2756 0.100 Uiso 1 1 calc R U . . .
C21X C 0.6252(6) 0.0637(6) 0.2593(5) 0.077(3) Uani 1 1 d . . . . .
C22X C 0.6856(5) 0.0037(5) 0.2615(5) 0.061(3) Uani 1 1 d . . . . .
H22X H 0.6807 -0.0353 0.2488 0.073 Uiso 1 1 calc R U . . .
C23X C 0.7125(9) 0.1770(6) 0.3144(9) 0.111(6) Uani 1 1 d . . . . .
F23A F 0.6507(4) 0.2308(3) 0.3197(5) 0.153(4) Uani 1 1 d . . . . .
F23B F 0.7622(5) 0.1878(3) 0.2835(5) 0.164(5) Uani 1 1 d . . . . .
F23C F 0.7308(7) 0.1708(5) 0.3720(7) 0.173(5) Uani 1 1 d . . . . .
C24X C 0.5530(7) 0.0672(7) 0.2367(10) 0.113(5) Uani 1 1 d . . . . .
F24A F 0.5094(6) 0.1314(5) 0.2259(8) 0.232(7) Uani 1 1 d . . . . .
F24B F 0.5605(5) 0.0359(5) 0.1873(4) 0.129(3) Uani 1 1 d . . . . .
F24C F 0.5154(5) 0.0467(8) 0.2751(4) 0.183(6) Uani 1 1 d . . . . .
C25X C 0.8892(5) -0.0777(4) 0.3243(4) 0.050(2) Uani 1 1 d . . . . .
C26X C 0.9679(5) -0.1115(4) 0.3120(4) 0.050(2) Uani 1 1 d . . . . .
H26X H 0.9867 -0.1301 0.2731 0.059 Uiso 1 1 calc R U . . .
C27X C 1.0184(5) -0.1181(4) 0.3558(5) 0.066(3) Uani 1 1 d . . . . .
C28X C 0.9960(6) -0.0911(5) 0.4137(5) 0.073(3) Uani 1 1 d . . . . .
H28X H 1.0307 -0.0955 0.4430 0.088 Uiso 1 1 calc R U . . .
C29X C 0.9181(6) -0.0570(5) 0.4255(5) 0.063(3) Uani 1 1 d . . . . .
C30X C 0.8674(6) -0.0515(5) 0.3834(5) 0.066(3) Uani 1 1 d . . . . .
H30X H 0.8154 -0.0291 0.3947 0.079 Uiso 1 1 calc R U . . .
C31X C 1.1014(6) -0.1541(6) 0.3373(6) 0.079(3) Uani 1 1 d . . . . .
F31A F 1.1160(3) -0.2138(3) 0.3153(4) 0.101(2) Uani 1 1 d . . . . .
F31B F 1.1253(4) -0.1208(4) 0.2947(4) 0.107(3) Uani 1 1 d . . . . .
F31C F 1.1424(4) -0.1624(4) 0.3833(4) 0.122(3) Uani 1 1 d . . . . .
C32X C 0.8894(8) -0.0236(7) 0.4846(6) 0.091(4) Uani 1 1 d . . . . .
F32A F 0.8379(6) -0.0425(6) 0.5125(4) 0.184(6) Uani 1 1 d . . . . .
F32B F 0.8648(7) 0.0379(4) 0.4850(4) 0.165(5) Uani 1 1 d . . . . .
F32C F 0.9406(6) -0.0382(6) 0.5258(4) 0.168(4) Uani 1 1 d . . . . .
B2 B 0.3706(7) 0.3952(8) 0.7557(6) 0.080(4) Uani 1 1 d . . . . .
C33X C 0.4529(6) 0.3847(5) 0.7184(5) 0.074(3) Uani 1 1 d . . . . .
C34X C 0.5203(6) 0.3423(5) 0.7403(5) 0.065(3) Uani 1 1 d . . . . .
H34X H 0.5201 0.3155 0.7758 0.077 Uiso 1 1 calc R U . . .
C35X C 0.5888(6) 0.3383(5) 0.7112(6) 0.074(4) Uani 1 1 d . . . . .
C36X C 0.5899(7) 0.3743(5) 0.6589(6) 0.072(3) Uani 1 1 d . . . . .
H36X H 0.6366 0.3693 0.6381 0.086 Uiso 1 1 calc R U . . .
C37X C 0.5246(6) 0.4176(5) 0.6359(6) 0.071(3) Uani 1 1 d . . . . .
C38X C 0.4572(6) 0.4219(5) 0.6664(5) 0.072(3) Uani 1 1 d . . . . .
H38X H 0.4118 0.4519 0.6508 0.086 Uiso 1 1 calc R U . . .
C39X C 0.5235(7) 0.4569(6) 0.5783(7) 0.090(4) Uani 1 1 d . . . . .
F39A F 0.4745(4) 0.5201(3) 0.5820(4) 0.101(2) Uani 1 1 d . . . . .
F39B F 0.5900(4) 0.4581(3) 0.5595(3) 0.104(2) Uani 1 1 d . . . . .
F39C F 0.5001(6) 0.4313(4) 0.5334(4) 0.135(3) Uani 1 1 d . . . . .
C40X C 0.6578(7) 0.2896(6) 0.7387(7) 0.084(4) Uani 1 1 d . . . . .
F40A F 0.7208(3) 0.2968(3) 0.7154(4) 0.107(3) Uani 1 1 d . . . . .
F40B F 0.6682(4) 0.2269(3) 0.7308(5) 0.136(3) Uani 1 1 d . . . . .
F40C F 0.6577(4) 0.2959(4) 0.7989(4) 0.110(2) Uani 1 1 d . . . . .
C41X C 0.3012(6) 0.4214(5) 0.7095(6) 0.082(3) Uani 1 1 d . U . . .
C42X C 0.2286(6) 0.4672(5) 0.7310(6) 0.085(3) Uani 1 1 d . U . . .
H42X H 0.2195 0.4836 0.7712 0.102 Uiso 1 1 calc R U . . .
C43X C 0.1699(7) 0.4878(6) 0.6899(7) 0.090(3) Uani 1 1 d . U . . .
C44X C 0.1804(7) 0.4666(6) 0.6329(7) 0.095(3) Uani 1 1 d . U . . .
H44X H 0.1395 0.4820 0.6077 0.114 Uiso 1 1 calc R U . . .
C45X C 0.2488(6) 0.4232(5) 0.6101(6) 0.083(3) Uani 1 1 d . U . . .
C46X C 0.3086(7) 0.4000(5) 0.6489(6) 0.081(3) Uani 1 1 d . U . . .
H46X H 0.3558 0.3687 0.6335 0.098 Uiso 1 1 calc R U . . .
C47X C 0.0944(9) 0.5377(9) 0.7161(10) 0.129(4) Uani 1 1 d . U . . .
F47A F 0.0741(4) 0.5228(6) 0.7694(4) 0.161(4) Uani 1 1 d . U . . .
F47B F 0.0399(5) 0.5356(6) 0.6833(5) 0.167(4) Uani 1 1 d . U . . .
F47C F 0.0921(5) 0.5967(5) 0.7131(8) 0.262(7) Uani 1 1 d . U . . .
C48X C 0.2650(8) 0.3993(8) 0.5484(7) 0.102(3) Uani 1 1 d . U . . .
F48A F 0.2225(5) 0.3619(6) 0.5415(5) 0.166(4) Uani 1 1 d . U . . .
F48B F 0.2402(7) 0.4483(5) 0.5102(5) 0.197(5) Uani 1 1 d . U . . .
F48C F 0.3308(4) 0.3606(4) 0.5314(4) 0.120(3) Uani 1 1 d . U . . .
C49X C 0.3721(6) 0.3262(6) 0.7859(5) 0.095(4) Uani 1 1 d D U . . .
C50X C 0.4120(6) 0.2640(6) 0.7581(6) 0.093(4) Uani 1 1 d D U . . .
H50X H 0.4412 0.2626 0.7209 0.112 Uiso 1 1 calc R U . . .
C51X C 0.4099(7) 0.2040(6) 0.7840(6) 0.103(3) Uani 1 1 d D U . . .
C52X C 0.3684(8) 0.2057(7) 0.8397(7) 0.158(6) Uani 1 1 d D U . . .
H52X H 0.3647 0.1662 0.8572 0.189 Uiso 1 1 calc R U . . .
C53X C 0.3323(9) 0.2674(7) 0.8692(7) 0.188(7) Uani 1 1 d D U . . .
C54X C 0.3299(7) 0.3245(7) 0.8395(6) 0.146(6) Uani 1 1 d D U . . .
H54X H 0.2973 0.3659 0.8566 0.175 Uiso 1 1 calc R U . . .
C55X C 0.4517(9) 0.1423(7) 0.7547(7) 0.132(5) Uani 1 1 d D U . . .
F55A F 0.5001(8) 0.0959(6) 0.7905(6) 0.221(5) Uani 1 1 d D U . . .
F55B F 0.4974(7) 0.1395(5) 0.7092(6) 0.220(6) Uani 1 1 d D U . . .
F55C F 0.4123(8) 0.1088(7) 0.7389(8) 0.257(7) Uani 1 1 d D U . . .
C56X C 0.2931(9) 0.2712(8) 0.9308(7) 0.186(6) Uani 1 1 d D U . . .
F56A F 0.2219(5) 0.2884(5) 0.9279(5) 0.193(5) Uani 1 1 d D U . . .
F56B F 0.3174(8) 0.2133(5) 0.9609(6) 0.326(10) Uani 1 1 d D U . . .
F56C F 0.2987(7) 0.3202(7) 0.9687(5) 0.212(5) Uani 1 1 d D U . . .
C57X C 0.3622(5) 0.4615(5) 0.7992(4) 0.113(4) Uani 1 1 d DG U . . .
C58X C 0.3958(5) 0.4462(4) 0.8542(5) 0.137(5) Uani 1 1 d DG U . . .
H58X H 0.4171 0.4010 0.8682 0.164 Uiso 1 1 calc R U . . .
C59X C 0.3980(4) 0.4969(6) 0.8887(4) 0.148(5) Uani 1 1 d DG U . . .
C60X C 0.3668(5) 0.5629(5) 0.8681(5) 0.156(5) Uani 1 1 d DG U . . .
H60X H 0.3684 0.5976 0.8917 0.187 Uiso 1 1 calc R U . . .
C61X C 0.3333(5) 0.5783(4) 0.8131(5) 0.140(4) Uani 1 1 d DG U . . .
C62X C 0.3310(4) 0.5276(5) 0.7787(4) 0.129(5) Uani 1 1 d DG U . . .
H62X H 0.3081 0.5381 0.7411 0.155 Uiso 1 1 calc R U . . .
C63X C 0.4315(9) 0.4854(8) 0.9436(6) 0.163(5) Uani 1 1 d D U . . .
F63A F 0.4897(6) 0.4250(7) 0.9483(5) 0.194(4) Uani 1 1 d D U . . .
F63B F 0.3901(6) 0.4853(9) 0.9910(5) 0.264(8) Uani 1 1 d D U . . .
F63C F 0.4593(10) 0.5336(9) 0.9526(8) 0.317(9) Uani 1 1 d D U . . .
C64X C 0.2996(8) 0.6482(7) 0.7906(7) 0.146(5) Uani 1 1 d D U . . .
F64A F 0.2916(7) 0.6545(5) 0.7311(5) 0.183(4) Uani 1 1 d D U . . .
F64B F 0.3348(7) 0.6854(7) 0.8079(9) 0.271(8) Uani 1 1 d D U . . .
F64C F 0.2285(5) 0.6784(5) 0.8166(5) 0.165(4) Uani 1 1 d D U . . .

loop_
_atom_site_aniso_label
_atom_site_aniso_U_11
_atom_site_aniso_U_22
_atom_site_aniso_U_33
_atom_site_aniso_U_23
_atom_site_aniso_U_13
_atom_site_aniso_U_12
Pd1 0.0625(5) 0.0593(5) 0.0635(6) 0.0096(4) -0.0080(4) -0.0187(4)
Pd2 0.0531(4) 0.0459(4) 0.0602(5) 0.0042(4) -0.0050(4) -0.0200(3)
Pd3 0.0516(4) 0.0379(4) 0.0583(5) 0.0000(3) -0.0045(4) -0.0167(3)
Pd4 0.0529(4) 0.0355(4) 0.0575(5) -0.0014(3) -0.0020(4) -0.0150(3)
Pd5 0.0575(4) 0.0350(4) 0.0597(5) 0.0003(3) -0.0055(4) -0.0153(3)
Pd6 0.0626(5) 0.0360(4) 0.0645(5) 0.0026(4) -0.0094(4) -0.0148(3)
Pd7 0.0623(5) 0.0375(4) 0.0675(5) 0.0039(4) -0.0118(4) -0.0121(3)
Pd8 0.0560(4) 0.0377(4) 0.0672(5) 0.0051(4) -0.0120(4) -0.0139(3)
Pd9 0.0558(4) 0.0381(4) 0.0650(5) -0.0001(3) -0.0099(4) -0.0133(3)
Pd10 0.0684(5) 0.0461(4) 0.0602(5) 0.0011(4) -0.0072(4) -0.0059(4)
C1 0.067(6) 0.060(6) 0.045(6) 0.010(5) -0.010(5) -0.014(5)
C1A 0.090(8) 0.078(8) 0.101(10) -0.038(7) 0.013(7) -0.037(7)
C1B 0.095(8) 0.082(7) 0.060(7) -0.001(6) 0.014(6) -0.054(7)
C2 0.115(11) 0.182(16) 0.048(8) 0.000(9) -0.004(8) 0.014(11)
C3 0.138(13) 0.124(12) 0.074(10) 0.023(9) 0.006(9) 0.026(10)
C4 0.076(7) 0.072(7) 0.088(9) -0.001(7) -0.010(7) -0.038(6)
C5 0.072(6) 0.051(6) 0.060(7) 0.004(5) -0.013(6) -0.018(5)
C5A 0.065(6) 0.057(6) 0.089(8) -0.011(6) -0.005(6) -0.011(5)
C6 0.050(5) 0.055(6) 0.065(7) -0.006(5) 0.003(5) -0.017(5)
C7 0.055(6) 0.073(7) 0.053(7) -0.011(6) -0.006(5) -0.025(5)
C8 0.054(5) 0.044(5) 0.060(6) -0.004(5) -0.001(5) -0.027(4)
C9 0.059(5) 0.026(4) 0.065(7) 0.002(4) 0.004(5) -0.011(4)
C9A 0.063(6) 0.045(5) 0.056(6) -0.001(4) -0.006(5) -0.022(4)
C10 0.073(6) 0.046(5) 0.054(6) 0.005(5) 0.011(5) -0.030(5)
C11 0.055(6) 0.044(5) 0.081(8) -0.018(5) 0.013(5) -0.025(5)
C12 0.051(5) 0.037(5) 0.081(8) -0.003(5) -0.002(5) -0.009(4)
C13 0.085(7) 0.042(5) 0.041(6) 0.006(4) -0.007(5) -0.035(5)
C13A 0.074(6) 0.044(5) 0.054(6) -0.001(4) 0.007(5) -0.025(5)
C14 0.058(6) 0.038(5) 0.073(8) -0.006(5) 0.002(5) -0.013(4)
C15 0.066(6) 0.045(5) 0.049(6) 0.004(5) -0.016(5) -0.029(5)
C16 0.045(5) 0.045(5) 0.067(7) 0.002(5) -0.005(5) -0.013(4)
C17 0.072(6) 0.049(6) 0.065(7) -0.002(5) -0.007(6) -0.031(5)
C18 0.065(6) 0.049(5) 0.057(7) 0.003(5) -0.015(5) -0.015(5)
C18A 0.071(6) 0.046(6) 0.085(8) 0.000(5) -0.014(6) -0.016(5)
C19 0.084(7) 0.058(6) 0.052(7) -0.006(5) -0.012(6) -0.034(6)
C20 0.061(6) 0.046(6) 0.074(8) -0.001(5) -0.012(6) -0.014(5)
C21 0.063(6) 0.059(6) 0.067(7) 0.010(5) -0.016(5) -0.035(5)
C22 0.042(5) 0.053(6) 0.065(7) 0.009(5) -0.005(5) -0.012(4)
C22A 0.067(6) 0.045(5) 0.082(8) 0.005(5) -0.020(6) -0.014(5)
C23 0.075(7) 0.054(6) 0.057(7) 0.003(5) 0.006(5) -0.033(5)
C24 0.060(6) 0.043(5) 0.064(7) -0.007(5) -0.010(5) -0.019(4)
C25 0.069(6) 0.058(6) 0.057(7) -0.016(5) -0.010(5) -0.008(5)
C26 0.099(8) 0.051(6) 0.057(7) -0.008(5) -0.022(6) -0.006(6)
C26A 0.071(7) 0.053(6) 0.090(9) -0.008(6) -0.010(6) -0.008(5)
C27 0.102(9) 0.075(8) 0.087(10) -0.020(7) -0.034(8) 0.005(7)
C28 0.186(15) 0.100(11) 0.054(8) 0.002(7) -0.022(9) -0.030(10)
C29 0.145(12) 0.094(10) 0.058(8) -0.016(7) 0.004(8) -0.028(9)
C30 0.086(8) 0.060(6) 0.067(8) -0.007(6) 0.005(6) -0.024(6)
C30A 0.093(8) 0.064(7) 0.087(9) -0.020(6) 0.028(7) -0.026(6)
C30B 0.079(7) 0.071(7) 0.098(9) -0.035(7) 0.001(7) -0.028(6)
C31 0.074(7) 0.074(7) 0.077(8) 0.019(6) -0.009(6) -0.044(6)
C31A 0.078(7) 0.058(6) 0.095(9) -0.012(6) 0.024(7) -0.018(6)
C31B 0.078(7) 0.090(8) 0.084(8) 0.017(7) -0.002(6) -0.053(7)
C32 0.085(8) 0.074(7) 0.101(10) 0.037(7) -0.017(7) -0.037(7)
C33 0.077(8) 0.116(11) 0.106(11) 0.032(9) -0.022(8) -0.027(8)
C34 0.091(8) 0.090(8) 0.094(10) 0.073(8) -0.040(8) -0.038(7)
C35 0.095(8) 0.093(9) 0.066(8) 0.020(7) -0.031(7) -0.059(7)
C35A 0.126(10) 0.116(10) 0.055(8) 0.003(7) -0.002(7) -0.069(9)
C36 0.064(6) 0.061(6) 0.063(7) 0.006(5) -0.011(6) -0.024(5)
C37 0.073(7) 0.076(7) 0.048(6) 0.008(6) -0.007(6) -0.043(6)
C38 0.051(5) 0.062(6) 0.072(8) -0.026(6) 0.004(5) -0.011(5)
C39 0.090(7) 0.043(5) 0.050(6) 0.001(5) -0.009(5) -0.034(5)
C39A 0.105(8) 0.065(7) 0.062(7) -0.011(6) -0.005(6) -0.043(6)
C40 0.053(5) 0.059(6) 0.061(7) -0.013(5) 0.005(5) -0.027(5)
C41 0.044(5) 0.059(6) 0.051(6) -0.005(5) 0.000(5) -0.023(4)
C42 0.041(5) 0.055(6) 0.058(6) -0.016(5) 0.005(5) -0.014(4)
C43 0.060(6) 0.046(5) 0.086(8) -0.023(6) 0.003(6) -0.032(5)
C43A 0.089(7) 0.042(5) 0.056(6) -0.013(5) 0.000(5) -0.022(5)
C44 0.051(5) 0.046(5) 0.061(7) 0.001(5) 0.000(5) -0.008(4)
C45 0.059(6) 0.061(6) 0.061(7) -0.009(5) -0.012(5) -0.026(5)
C46 0.069(6) 0.039(5) 0.071(7) -0.009(5) -0.004(6) -0.023(5)
C47 0.057(5) 0.034(5) 0.076(7) 0.008(5) 0.000(5) -0.011(4)
C48 0.067(6) 0.035(5) 0.065(7) 0.009(5) -0.006(5) -0.006(4)
C48A 0.076(7) 0.057(6) 0.075(8) 0.016(6) -0.007(6) -0.006(5)
C49 0.060(6) 0.030(5) 0.084(8) 0.006(5) 0.002(6) -0.016(4)
C50 0.056(6) 0.040(5) 0.104(9) -0.008(6) 0.014(6) -0.020(5)
C51 0.059(5) 0.031(5) 0.060(6) 0.004(4) -0.009(5) -0.013(4)
C52 0.051(5) 0.047(5) 0.069(7) -0.007(5) -0.002(5) -0.022(4)
C52A 0.064(6) 0.061(6) 0.088(9) -0.006(6) 0.015(6) -0.007(5)
C53 0.045(5) 0.046(5) 0.060(7) 0.005(5) 0.000(5) -0.005(4)
C54 0.054(6) 0.062(6) 0.074(8) -0.023(6) 0.007(6) -0.016(5)
C55 0.053(6) 0.074(7) 0.056(7) 0.000(6) -0.004(5) -0.010(5)
C56 0.095(8) 0.055(6) 0.072(8) -0.001(6) -0.005(7) -0.017(6)
C56A 0.102(9) 0.109(10) 0.071(9) 0.004(7) 0.013(7) -0.022(8)
C57 0.134(11) 0.058(7) 0.087(9) 0.004(6) 0.015(8) -0.047(7)
C58 0.088(8) 0.060(7) 0.081(9) 0.007(6) -0.008(7) -0.002(6)
C59 0.095(9) 0.082(8) 0.063(8) -0.002(7) -0.013(7) 0.017(7)
C60 0.073(7) 0.055(6) 0.058(7) -0.004(5) 0.002(6) -0.007(5)
C60A 0.094(8) 0.043(6) 0.116(10) -0.006(6) -0.010(8) -0.022(6)
C60B 0.065(6) 0.051(6) 0.072(7) -0.010(5) -0.004(6) 0.000(5)
B1 0.051(6) 0.035(5) 0.069(8) -0.012(5) 0.014(6) -0.012(4)
C1X 0.043(5) 0.043(5) 0.066(7) 0.000(5) -0.001(5) -0.007(4)
C2X 0.053(5) 0.035(5) 0.094(8) -0.014(5) 0.012(5) -0.019(4)
C3X 0.060(6) 0.053(6) 0.080(8) -0.020(5) 0.024(6) -0.022(5)
C4X 0.098(8) 0.038(5) 0.101(9) -0.011(6) 0.024(7) -0.031(5)
C5X 0.062(6) 0.047(6) 0.097(8) -0.020(6) 0.033(6) -0.022(5)
C6X 0.055(5) 0.047(5) 0.090(8) -0.003(5) 0.023(6) -0.021(5)
C7X 0.063(7) 0.053(7) 0.121(11) -0.003(7) 0.031(8) -0.026(6)
F7A 0.115(6) 0.080(5) 0.200(9) -0.030(5) 0.097(6) -0.028(4)
F7B 0.083(4) 0.093(5) 0.158(7) -0.007(5) 0.044(5) -0.049(4)
F7C 0.119(6) 0.201(9) 0.077(5) 0.000(6) 0.025(5) -0.085(7)
C8X 0.106(10) 0.048(7) 0.110(11) -0.003(7) 0.039(9) -0.019(7)
F8A 0.105(5) 0.055(4) 0.174(8) -0.031(4) 0.074(6) -0.019(4)
F8B 0.186(9) 0.050(4) 0.193(10) 0.008(5) 0.085(8) -0.008(5)
F8C 0.174(9) 0.142(9) 0.257(14) -0.134(10) 0.035(9) -0.049(7)
C9X 0.048(5) 0.049(5) 0.057(6) 0.002(5) -0.008(5) -0.007(4)
C10X 0.060(6) 0.064(6) 0.075(8) -0.005(6) 0.019(6) -0.013(5)
C11X 0.078(8) 0.087(8) 0.057(8) -0.010(6) -0.009(6) -0.023(7)
C12X 0.067(7) 0.065(7) 0.073(8) 0.006(6) 0.005(6) 0.006(6)
C13X 0.089(8) 0.043(6) 0.115(11) -0.006(7) 0.020(8) -0.030(6)
C14X 0.055(6) 0.051(5) 0.061(7) -0.005(5) 0.022(5) -0.008(5)
C15X 0.112(12) 0.119(13) 0.071(10) -0.005(9) 0.001(9) -0.020(10)
F15A 0.102(6) 0.259(12) 0.101(7) -0.046(7) -0.006(5) -0.058(7)
F15B 0.245(13) 0.214(12) 0.089(7) 0.017(8) -0.059(8) -0.070(10)
F15C 0.146(8) 0.106(6) 0.161(9) -0.036(6) -0.041(6) -0.016(6)
C16X 0.135(10) 0.083(9) 0.133(11) -0.017(8) 0.066(9) -0.048(9)
F16A 0.169(7) 0.064(4) 0.191(9) -0.011(5) 0.050(7) -0.056(5)
F16B 0.431(18) 0.258(13) 0.137(8) -0.032(7) 0.117(9) -0.265(13)
F16C 0.128(7) 0.114(7) 0.380(15) 0.075(9) 0.037(9) -0.064(5)
C17X 0.061(6) 0.052(6) 0.063(7) 0.001(5) 0.008(5) -0.020(5)
C18X 0.059(6) 0.044(5) 0.069(7) -0.005(5) 0.022(5) -0.016(4)
C19X 0.061(6) 0.046(6) 0.095(9) -0.007(6) 0.033(6) -0.008(5)
C20X 0.058(7) 0.079(8) 0.082(9) 0.013(7) 0.011(6) 0.001(6)
C21X 0.066(7) 0.060(7) 0.084(8) 0.002(6) 0.017(6) -0.006(5)
C22X 0.056(6) 0.060(6) 0.068(7) -0.009(5) -0.003(5) -0.023(5)
C23X 0.127(13) 0.029(6) 0.153(15) -0.011(8) 0.040(12) -0.013(7)
F23A 0.097(5) 0.052(4) 0.282(12) -0.027(6) 0.052(7) -0.008(4)
F23B 0.126(6) 0.054(4) 0.302(13) -0.037(6) 0.119(8) -0.046(4)
F23C 0.194(11) 0.109(8) 0.219(13) -0.065(9) -0.006(10) -0.054(7)
C24X 0.045(7) 0.093(10) 0.180(19) -0.013(11) -0.031(10) 0.003(7)
F24A 0.151(8) 0.125(8) 0.39(2) -0.011(11) -0.161(11) 0.005(7)
F24B 0.117(6) 0.186(9) 0.084(6) -0.019(6) -0.011(5) -0.056(6)
F24C 0.084(6) 0.375(19) 0.121(8) -0.080(10) 0.025(6) -0.119(10)
C25X 0.060(5) 0.026(4) 0.060(6) 0.006(4) -0.002(5) -0.015(4)
C26X 0.047(5) 0.048(5) 0.056(6) 0.003(4) -0.004(5) -0.021(4)
C27X 0.048(5) 0.046(5) 0.097(9) -0.012(6) 0.012(6) -0.014(4)
C28X 0.073(7) 0.050(6) 0.095(9) -0.005(6) 0.012(7) -0.026(5)
C29X 0.066(6) 0.053(6) 0.073(8) 0.007(5) -0.002(6) -0.025(5)
C30X 0.063(6) 0.068(7) 0.067(7) -0.010(6) 0.016(6) -0.028(5)
C31X 0.062(7) 0.086(9) 0.092(10) 0.003(8) -0.022(7) -0.028(6)
F31A 0.052(3) 0.065(4) 0.168(7) -0.031(4) 0.015(4) -0.006(3)
F31B 0.077(4) 0.113(6) 0.142(7) -0.034(5) 0.042(5) -0.055(4)
F31C 0.073(4) 0.164(8) 0.114(7) -0.019(6) -0.015(5) -0.026(5)
C32X 0.102(10) 0.097(10) 0.054(8) -0.007(7) -0.005(8) -0.016(8)
F32A 0.247(11) 0.282(13) 0.114(7) -0.117(8) 0.112(8) -0.211(11)
F32B 0.275(13) 0.080(6) 0.087(6) -0.023(5) 0.030(7) -0.018(7)
F32C 0.160(9) 0.235(12) 0.079(6) -0.040(7) 0.005(6) -0.045(8)
B2 0.065(8) 0.116(11) 0.064(9) -0.021(8) 0.023(7) -0.044(8)
C33X 0.087(8) 0.054(6) 0.085(9) -0.028(6) 0.030(7) -0.036(6)
C34X 0.072(7) 0.041(5) 0.077(8) -0.012(5) 0.008(6) -0.019(5)
C35X 0.059(6) 0.041(6) 0.120(11) -0.031(7) -0.008(7) -0.013(5)
C36X 0.086(8) 0.054(6) 0.091(9) -0.004(6) 0.022(7) -0.048(6)
C37X 0.073(7) 0.047(6) 0.097(9) -0.004(6) -0.010(7) -0.028(5)
C38X 0.080(7) 0.058(6) 0.083(8) -0.027(6) 0.026(6) -0.036(6)
C39X 0.095(9) 0.055(7) 0.128(12) -0.002(8) 0.020(9) -0.043(7)
F39A 0.102(5) 0.064(4) 0.147(7) 0.013(4) -0.010(5) -0.045(4)
F39B 0.113(5) 0.094(5) 0.113(6) -0.016(4) 0.033(5) -0.056(4)
F39C 0.235(10) 0.123(7) 0.101(6) 0.010(5) -0.027(6) -0.128(7)
C40X 0.078(8) 0.073(8) 0.109(11) -0.033(8) 0.006(8) -0.038(7)
F40A 0.065(4) 0.075(4) 0.165(7) -0.012(5) 0.014(5) -0.015(3)
F40B 0.124(6) 0.042(4) 0.241(10) -0.020(5) -0.076(6) -0.017(4)
F40C 0.091(5) 0.105(6) 0.130(7) -0.011(5) -0.021(5) -0.030(4)
C41X 0.069(6) 0.069(7) 0.103(7) -0.011(6) 0.028(6) -0.027(5)
C42X 0.072(6) 0.070(7) 0.110(8) -0.008(6) 0.032(5) -0.032(5)
C43X 0.076(5) 0.063(6) 0.119(9) 0.001(6) 0.021(6) -0.019(5)
C44X 0.083(6) 0.074(7) 0.115(8) 0.008(7) 0.014(6) -0.021(6)
C45X 0.061(6) 0.057(6) 0.114(6) 0.003(5) 0.014(5) -0.008(5)
C46X 0.081(6) 0.058(6) 0.106(7) -0.014(6) 0.018(5) -0.031(5)
C47X 0.073(7) 0.120(9) 0.176(12) -0.024(9) 0.026(8) -0.021(7)
F47A 0.076(5) 0.251(10) 0.119(6) -0.074(7) 0.039(5) -0.025(6)
F47B 0.087(5) 0.227(10) 0.139(7) -0.046(8) 0.020(5) -0.011(6)
F47C 0.114(7) 0.083(6) 0.54(2) -0.090(8) 0.122(10) -0.007(5)
C48X 0.078(7) 0.097(9) 0.114(8) -0.008(6) -0.002(7) -0.017(6)
F48A 0.123(6) 0.223(10) 0.173(9) -0.059(8) 0.010(7) -0.089(7)
F48B 0.285(13) 0.106(6) 0.115(7) 0.004(5) -0.024(8) 0.017(6)
F48C 0.077(4) 0.146(6) 0.111(6) -0.032(5) 0.010(4) -0.015(4)
C49X 0.061(7) 0.133(8) 0.078(8) -0.016(7) 0.018(6) -0.027(7)
C50X 0.089(8) 0.120(7) 0.095(9) -0.013(6) 0.025(7) -0.074(7)
C51X 0.079(8) 0.127(7) 0.102(9) 0.028(6) -0.004(6) -0.043(6)
C52X 0.111(11) 0.144(9) 0.173(13) 0.065(8) 0.057(10) -0.023(10)
C53X 0.116(10) 0.151(10) 0.178(10) 0.065(7) 0.087(10) 0.047(10)
C54X 0.077(8) 0.147(9) 0.127(11) 0.056(8) 0.047(8) 0.031(8)
C55X 0.142(13) 0.112(8) 0.170(14) 0.008(7) 0.027(8) -0.088(8)
F55A 0.244(12) 0.145(9) 0.192(10) -0.054(7) -0.028(9) 0.021(8)
F55B 0.276(13) 0.109(7) 0.262(12) -0.036(7) 0.140(10) -0.090(8)
F55C 0.249(13) 0.241(14) 0.36(2) -0.047(13) -0.014(11) -0.182(12)
C56X 0.154(10) 0.145(12) 0.176(14) 0.061(7) 0.071(12) 0.007(11)
F56A 0.129(6) 0.176(9) 0.245(11) -0.004(8) 0.122(7) -0.059(6)
F56B 0.354(15) 0.139(7) 0.261(13) 0.097(7) 0.219(12) 0.082(9)
F56C 0.196(10) 0.237(11) 0.165(10) 0.035(8) 0.060(8) -0.064(10)
C57X 0.059(7) 0.157(8) 0.110(9) -0.045(9) 0.037(6) -0.033(7)
C58X 0.070(8) 0.235(12) 0.091(8) -0.064(8) 0.044(6) -0.047(9)
C59X 0.064(8) 0.222(12) 0.132(8) -0.097(8) 0.033(6) -0.024(8)
C60X 0.099(11) 0.247(12) 0.121(9) -0.082(9) 0.070(7) -0.073(10)
C61X 0.118(10) 0.165(7) 0.130(9) -0.066(7) 0.062(8) -0.054(7)
C62X 0.108(10) 0.111(8) 0.155(11) -0.065(8) 0.052(8) -0.032(8)
C63X 0.141(15) 0.223(14) 0.124(9) -0.096(10) 0.047(7) -0.069(8)
F63A 0.168(9) 0.262(11) 0.129(8) -0.050(8) -0.002(6) -0.055(8)
F63B 0.103(7) 0.52(2) 0.132(8) -0.009(12) 0.012(6) -0.082(10)
F63C 0.40(2) 0.339(16) 0.32(2) -0.099(18) -0.068(16) -0.239(17)
C64X 0.132(11) 0.123(8) 0.197(10) -0.097(8) 0.063(10) -0.068(8)
F64A 0.249(12) 0.112(7) 0.176(8) -0.034(6) 0.086(7) -0.076(7)
F64B 0.188(10) 0.216(11) 0.45(2) -0.171(14) 0.032(12) -0.115(10)
F64C 0.122(6) 0.179(8) 0.164(9) -0.025(7) 0.046(6) -0.037(6)

loop_
_atom_type_symbol
_atom_type_description
_atom_type_scat_dispersion_real
_atom_type_scat_dispersion_imag
_atom_type_scat_source
Pd Pd -0.9988 1.0072 'International Tables Vol C Tables 4.2.6.8 and 6.1.1.4'
C C 0.0033 0.0016 'International Tables Vol C Tables 4.2.6.8 and 6.1.1.4'
H H 0.0000 0.0000 'International Tables Vol C Tables 4.2.6.8 and 6.1.1.4'
B B 0.0013 0.0007 'International Tables Vol C Tables 4.2.6.8 and 6.1.1.4'
F F 0.0171 0.0103 'International Tables Vol C Tables 4.2.6.8 and 6.1.1.4'
O O 0.0106 0.0060 'International Tables Vol C Tables 4.2.6.8 and 6.1.1.4'

loop_
_geom_angle_atom_site_label_1
_geom_angle_atom_site_label_2
_geom_angle_atom_site_label_3
_geom_angle
_geom_angle_site_symmetry_1
_geom_angle_site_symmetry_3
C36 Pd1 C6 175.9(4) . .
C36 Pd1 C5 140.0(4) . .
C6 Pd1 C5 37.8(3) . .
C36 Pd1 C35 36.9(4) . .
C6 Pd1 C35 139.0(4) . .
C5 Pd1 C35 110.4(4) . .
C36 Pd1 C37 37.2(3) . .
C6 Pd1 C37 144.4(4) . .
C5 Pd1 C37 173.8(4) . .
C35 Pd1 C37 64.3(4) . .
C36 Pd1 C7 147.9(4) . .
C6 Pd1 C7 36.2(4) . .
C5 Pd1 C7 63.3(4) . .
C35 Pd1 C7 173.7(4) . .
C37 Pd1 C7 122.0(4) . .
C36 Pd1 Pd2 93.8(3) . .
C6 Pd1 Pd2 89.7(3) . .
C5 Pd1 Pd2 122.8(3) . .
C35 Pd1 Pd2 126.8(3) . .
C37 Pd1 Pd2 62.5(3) . .
C7 Pd1 Pd2 59.5(3) . .
C38 Pd2 C8 168.7(4) . .
C38 Pd2 C39 37.6(4) . .
C8 Pd2 C39 150.7(4) . .
C38 Pd2 C9 151.2(4) . .
C8 Pd2 C9 37.0(3) . .
C39 Pd2 C9 132.7(4) . .
C38 Pd2 C7 135.2(4) . .
C8 Pd2 C7 33.9(3) . .
C39 Pd2 C7 162.8(3) . .
C9 Pd2 C7 62.1(3) . .
C38 Pd2 Pd3 96.1(3) . .
C8 Pd2 Pd3 95.1(3) . .
C39 Pd2 Pd3 66.6(3) . .
C9 Pd2 Pd3 66.1(2) . .
C7 Pd2 Pd3 127.3(2) . .
C38 Pd2 C37 32.9(4) . .
C8 Pd2 C37 136.1(4) . .
C39 Pd2 C37 62.6(4) . .
C9 Pd2 C37 161.8(3) . .
C7 Pd2 C37 104.9(3) . .
Pd3 Pd2 C37 127.8(2) . .
C38 Pd2 Pd1 82.2(3) . .
C8 Pd2 Pd1 86.5(3) . .
C39 Pd2 Pd1 112.8(3) . .
C9 Pd2 Pd1 114.4(2) . .
C7 Pd2 Pd1 53.9(2) . .
Pd3 Pd2 Pd1 176.99(4) . .
C37 Pd2 Pd1 51.0(2) . .
C10 Pd3 C40 159.1(4) . .
C10 Pd3 C11 38.1(4) . .
C40 Pd3 C11 158.4(4) . .
C10 Pd3 C41 157.7(3) . .
C40 Pd3 C41 36.9(3) . .
C11 Pd3 C41 136.5(4) . .
C10 Pd3 Pd4 101.4(3) . .
C40 Pd3 Pd4 99.4(3) . .
C11 Pd3 Pd4 68.2(3) . .
C41 Pd3 Pd4 68.3(3) . .
C10 Pd3 Pd2 79.6(3) . .
C40 Pd3 Pd2 79.5(3) . .
C11 Pd3 Pd2 112.4(3) . .
C41 Pd3 Pd2 111.1(3) . .
Pd4 Pd3 Pd2 178.53(4) . .
C12 Pd4 C42 155.0(4) . .
C12 Pd4 C13 36.7(4) . .
C42 Pd4 C13 162.5(3) . .
C12 Pd4 C43 158.2(3) . .
C42 Pd4 C43 37.5(3) . .
C13 Pd4 C43 140.9(4) . .
C12 Pd4 Pd5 102.9(3) . .
C42 Pd4 Pd5 102.0(3) . .
C13 Pd4 Pd5 71.3(2) . .
C43 Pd4 Pd5 69.7(3) . .
C12 Pd4 Pd3 77.6(3) . .
C42 Pd4 Pd3 77.4(3) . .
C13 Pd4 Pd3 109.6(2) . .
C43 Pd4 Pd3 109.4(3) . .
Pd5 Pd4 Pd3 178.87(3) . .
C15 Pd5 C44 167.2(4) . .
C15 Pd5 C14 37.0(4) . .
C44 Pd5 C14 148.2(4) . .
C15 Pd5 C45 144.6(4) . .
C44 Pd5 C45 36.7(3) . .
C14 Pd5 C45 162.9(4) . .
C15 Pd5 Pd6 73.5(3) . .
C44 Pd5 Pd6 104.3(3) . .
C14 Pd5 Pd6 107.5(3) . .
C45 Pd5 Pd6 71.2(3) . .
C15 Pd5 Pd4 106.9(3) . .
C44 Pd5 Pd4 75.5(3) . .
C14 Pd5 Pd4 72.7(3) . .
C45 Pd5 Pd4 108.3(3) . .
Pd6 Pd5 Pd4 179.14(4) . .
C17 Pd6 C47 149.6(4) . .
C17 Pd6 C46 168.3(4) . .
C47 Pd6 C46 36.4(3) . .
C17 Pd6 C16 36.8(4) . .
C47 Pd6 C16 163.5(4) . .
C46 Pd6 C16 142.6(4) . .
C17 Pd6 Pd7 77.0(3) . .
C47 Pd6 Pd7 72.7(3) . .
C46 Pd6 Pd7 106.1(3) . .
C16 Pd6 Pd7 111.3(3) . .
C17 Pd6 Pd5 103.1(3) . .
C47 Pd6 Pd5 107.2(3) . .
C46 Pd6 Pd5 73.5(3) . .
C16 Pd6 Pd5 69.2(3) . .
Pd7 Pd6 Pd5 178.79(4) . .
C49 Pd7 C19 154.4(4) . .
C49 Pd7 C48 36.8(3) . .
C19 Pd7 C48 163.5(4) . .
C49 Pd7 C18 159.5(4) . .
C19 Pd7 C18 37.9(4) . .
C48 Pd7 C18 139.3(4) . .
C49 Pd7 Pd6 104.9(3) . .
C19 Pd7 Pd6 100.7(3) . .
C48 Pd7 Pd6 72.2(3) . .
C18 Pd7 Pd6 67.3(3) . .
C49 Pd7 Pd8 76.7(3) . .
C19 Pd7 Pd8 77.8(3) . .
C48 Pd7 Pd8 108.8(3) . .
C18 Pd7 Pd8 111.9(3) . .
Pd6 Pd7 Pd8 177.37(4) . .
C21 Pd8 C51 159.1(4) . .
C21 Pd8 C50 160.8(4) . .
C51 Pd8 C50 37.2(3) . .
C21 Pd8 C20 36.5(4) . .
C51 Pd8 C20 158.4(4) . .
C50 Pd8 C20 135.2(4) . .
C21 Pd8 Pd9 80.1(3) . .
C51 Pd8 Pd9 79.2(3) . .
C50 Pd8 Pd9 111.8(3) . .
C20 Pd8 Pd9 113.0(3) . .
C21 Pd8 Pd7 99.1(3) . .
C51 Pd8 Pd7 101.6(3) . .
C50 Pd8 Pd7 68.2(3) . .
C20 Pd8 Pd7 67.1(3) . .
Pd9 Pd8 Pd7 177.18(4) . .
C53 Pd9 C23 167.2(4) . .
C53 Pd9 C52 37.1(3) . .
C23 Pd9 C52 154.0(4) . .
C53 Pd9 C22 152.5(4) . .
C23 Pd9 C22 36.5(4) . .
C52 Pd9 C22 130.8(4) . .
C53 Pd9 C54 33.8(3) . .
C23 Pd9 C54 134.7(4) . .
C52 Pd9 C54 61.9(4) . .
C22 Pd9 C54 166.5(3) . .
C53 Pd9 C24 132.6(3) . .
C23 Pd9 C24 34.9(3) . .
C52 Pd9 C24 165.9(4) . .
C22 Pd9 C24 63.1(3) . .
C54 Pd9 C24 104.6(3) . .
C53 Pd9 Pd8 97.8(3) . .
C23 Pd9 Pd8 95.0(3) . .
C52 Pd9 Pd8 66.3(3) . .
C22 Pd9 Pd8 64.6(2) . .
C54 Pd9 Pd8 128.1(3) . .
C24 Pd9 Pd8 127.3(2) . .
C53 Pd9 Pd10 83.5(3) . .
C23 Pd9 Pd10 83.8(3) . .
C52 Pd9 Pd10 114.5(3) . .
C22 Pd9 Pd10 114.7(3) . .
C54 Pd9 Pd10 52.8(3) . .
C24 Pd9 Pd10 51.8(2) . .
Pd8 Pd9 Pd10 178.32(4) . .
C55 Pd10 C25 173.3(4) . .
C55 Pd10 C26 137.0(4) . .
C25 Pd10 C26 36.8(4) . .
C55 Pd10 C56 37.2(4) . .
C25 Pd10 C56 137.4(5) . .
C26 Pd10 C56 112.6(5) . .
C55 Pd10 C24 148.8(4) . .
C25 Pd10 C24 36.8(4) . .
C26 Pd10 C24 63.8(4) . .
C56 Pd10 C24 173.9(4) . .
C55 Pd10 C54 36.9(4) . .
C25 Pd10 C54 149.4(4) . .
C26 Pd10 C54 173.4(3) . .
C56 Pd10 C54 64.0(4) . .
C24 Pd10 C54 120.1(4) . .
C55 Pd10 Pd9 93.0(3) . .
C25 Pd10 Pd9 93.7(3) . .
C26 Pd10 Pd9 124.3(3) . .
C56 Pd10 Pd9 123.1(3) . .
C24 Pd10 Pd9 60.7(3) . .
C54 Pd10 Pd9 59.4(3) . .
C2 C1 C6 110.6(9) . .
C2 C1 C1B 109.2(10) . .
C6 C1 C1B 110.5(8) . .
C2 C1 C1A 104.9(10) . .
C6 C1 C1A 114.6(8) . .
C1B C1 C1A 106.7(9) . .
C1 C1A H1A 109.5 . .
C1 C1A H1B 109.5 . .
H1A C1A H1B 109.5 . .
C1 C1A H1C 109.5 . .
H1A C1A H1C 109.5 . .
H1B C1A H1C 109.5 . .
C1 C1B H1D 109.5 . .
C1 C1B H1E 109.5 . .
H1D C1B H1E 109.5 . .
C1 C1B H1F 109.5 . .
H1D C1B H1F 109.5 . .
H1E C1B H1F 109.5 . .
C3 C2 C1 124.1(12) . .
C3 C2 H2A 106.3 . .
C1 C2 H2A 106.3 . .
C3 C2 H2B 106.3 . .
C1 C2 H2B 106.3 . .
H2A C2 H2B 106.4 . .
C2 C3 C4 114.7(12) . .
C2 C3 H3A 108.6 . .
C4 C3 H3A 108.6 . .
C2 C3 H3B 108.6 . .
C4 C3 H3B 108.6 . .
H3A C3 H3B 107.6 . .
C3 C4 C5 116.9(10) . .
C3 C4 H4A 108.1 . .
C5 C4 H4A 108.1 . .
C3 C4 H4B 108.1 . .
C5 C4 H4B 108.1 . .
H4A C4 H4B 107.3 . .
C6 C5 C4 120.3(9) . .
C6 C5 C5A 124.3(9) . .
C4 C5 C5A 110.2(9) . .
C6 C5 Pd1 69.6(6) . .
C4 C5 Pd1 122.0(7) . .
C5A C5 Pd1 102.9(7) . .
C5 C5A H5A 109.5 . .
C5 C5A H5B 109.5 . .
H5A C5A H5B 109.5 . .
C5 C5A H5C 109.5 . .
H5A C5A H5C 109.5 . .
H5B C5A H5C 109.5 . .
C5 C6 C7 115.8(8) . .
C5 C6 C1 121.8(9) . .
C7 C6 C1 122.3(8) . .
C5 C6 Pd1 72.6(6) . .
C7 C6 Pd1 80.0(6) . .
C1 C6 Pd1 114.1(6) . .
C8 C7 C6 131.4(9) . .
C8 C7 Pd1 121.7(7) . .
C6 C7 Pd1 63.8(5) . .
C8 C7 Pd2 57.8(5) . .
C6 C7 Pd2 118.5(7) . .
Pd1 C7 Pd2 66.6(3) . .
C8 C7 H7 114.3 . .
C6 C7 H7 114.3 . .
Pd1 C7 H7 84.2 . .
Pd2 C7 H7 93.9 . .
C9 C8 C7 123.9(8) . .
C9 C8 Pd2 76.9(5) . .
C7 C8 Pd2 88.3(6) . .
C9 C8 H8 118.0 . .
C7 C8 H8 118.0 . .
Pd2 C8 H8 105.9 . .
C8 C9 C10 118.8(8) . .
C8 C9 C9A 120.3(8) . .
C10 C9 C9A 120.1(9) . .
C8 C9 Pd2 66.1(5) . .
C10 C9 Pd2 109.1(6) . .
C9A C9 Pd2 102.2(6) . .
C9 C9A H9A 109.5 . .
C9 C9A H9B 109.5 . .
H9A C9A H9B 109.5 . .
C9 C9A H9C 109.5 . .
H9A C9A H9C 109.5 . .
H9B C9A H9C 109.5 . .
C9 C10 C11 126.4(8) . .
C9 C10 Pd3 96.2(6) . .
C11 C10 Pd3 75.0(5) . .
C9 C10 H10 116.8 . .
C11 C10 H10 116.8 . .
Pd3 C10 H10 99.7 . .
C10 C11 C12 128.6(9) . .
C10 C11 Pd3 66.9(6) . .
C12 C11 Pd3 107.5(6) . .
C10 C11 H11 115.7 . .
C12 C11 H11 115.7 . .
Pd3 C11 H11 96.0 . .
C13 C12 C11 128.4(9) . .
C13 C12 Pd4 76.0(6) . .
C11 C12 Pd4 98.2(6) . .
C13 C12 H12 115.8 . .
C11 C12 H12 115.8 . .
Pd4 C12 H12 96.6 . .
C12 C13 C14 121.0(9) . .
C12 C13 C13A 119.4(9) . .
C14 C13 C13A 119.3(9) . .
C12 C13 Pd4 67.3(6) . .
C14 C13 Pd4 100.2(6) . .
C13A C13 Pd4 107.8(6) . .
C13 C13A H13A 109.5 . .
C13 C13A H13B 109.5 . .
H13A C13A H13B 109.5 . .
C13 C13A H13C 109.5 . .
H13A C13A H13C 109.5 . .
H13B C13A H13C 109.5 . .
C15 C14 C13 128.8(9) . .
C15 C14 Pd5 71.2(5) . .
C13 C14 Pd5 102.3(6) . .
C15 C14 H14 115.6 . .
C13 C14 H14 115.6 . .
Pd5 C14 H14 97.3 . .
C14 C15 C16 125.3(9) . .
C14 C15 Pd5 71.8(6) . .
C16 C15 Pd5 97.2(6) . .
C14 C15 H15 117.4 . .
C16 C15 H15 117.4 . .
Pd5 C15 H15 101.7 . .
C17 C16 C15 125.6(9) . .
C17 C16 Pd6 69.5(6) . .
C15 C16 Pd6 103.7(6) . .
C17 C16 H16 117.2 . .
C15 C16 H16 117.2 . .
Pd6 C16 H16 97.1 . .
C16 C17 C18 127.6(9) . .
C16 C17 Pd6 73.6(6) . .
C18 C17 Pd6 96.2(6) . .
C16 C17 H17 116.2 . .
C18 C17 H17 116.2 . .
Pd6 C17 H17 101.4 . .
C19 C18 C17 121.5(9) . .
C19 C18 C18A 119.4(9) . .
C17 C18 C18A 118.0(9) . .
C19 C18 Pd7 66.3(6) . .
C17 C18 Pd7 104.0(6) . .
C18A C18 Pd7 109.4(6) . .
C18 C18A H18A 109.5 . .
C18 C18A H18B 109.5 . .
H18A C18A H18B 109.5 . .
C18 C18A H18C 109.5 . .
H18A C18A H18C 109.5 . .
H18B C18A H18C 109.5 . .
C20 C19 C18 128.6(10) . .
C20 C19 Pd7 96.5(6) . .
C18 C19 Pd7 75.8(6) . .
C20 C19 H19 115.7 . .
C18 C19 H19 115.7 . .
Pd7 C19 H19 98.8 . .
C21 C20 C19 125.9(10) . .
C21 C20 Pd8 66.8(6) . .
C19 C20 Pd8 107.4(7) . .
C21 C20 H20 117.0 . .
C19 C20 H20 117.0 . .
Pd8 C20 H20 95.9 . .
C20 C21 C22 126.6(10) . .
C20 C21 Pd8 76.7(6) . .
C22 C21 Pd8 94.6(6) . .
C20 C21 H21 116.7 . .
C22 C21 H21 116.7 . .
Pd8 C21 H21 99.6 . .
C23 C22 C21 119.0(9) . .
C23 C22 C22A 121.8(9) . .
C21 C22 C22A 118.4(9) . .
C23 C22 Pd9 64.1(5) . .
C21 C22 Pd9 107.8(6) . .
C22A C22 Pd9 106.2(6) . .
C22 C22A H22A 109.5 . .
C22 C22A H22B 109.5 . .
H22A C22A H22B 109.5 . .
C22 C22A H22C 109.5 . .
H22A C22A H22C 109.5 . .
H22B C22A H22C 109.5 . .
C22 C23 C24 126.3(9) . .
C22 C23 Pd9 79.4(6) . .
C24 C23 Pd9 88.6(6) . .
C22 C23 H23 116.9 . .
C24 C23 H23 116.9 . .
Pd9 C23 H23 103.3 . .
C25 C24 C23 130.8(9) . .
C25 C24 Pd10 66.8(6) . .
C23 C24 Pd10 118.3(6) . .
C25 C24 Pd9 126.2(7) . .
C23 C24 Pd9 56.5(5) . .
Pd10 C24 Pd9 67.5(2) . .
C25 C24 H24 114.6 . .
C23 C24 H24 114.6 . .
Pd10 C24 H24 84.5 . .
Pd9 C24 H24 87.3 . .
C26 C25 C24 116.3(8) . .
C26 C25 C30 123.3(10) . .
C24 C25 C30 120.3(9) . .
C26 C25 Pd10 72.4(7) . .
C24 C25 Pd10 76.4(6) . .
C30 C25 Pd10 118.7(7) . .
C25 C26 C27 121.3(9) . .
C25 C26 C26A 123.3(10) . .
C27 C26 C26A 110.1(9) . .
C25 C26 Pd10 70.8(7) . .
C27 C26 Pd10 121.1(9) . .
C26A C26 Pd10 102.8(7) . .
C26 C26A H26A 109.5 . .
C26 C26A H26B 109.5 . .
H26A C26A H26B 109.5 . .
C26 C26A H26C 109.5 . .
H26A C26A H26C 109.5 . .
H26B C26A H26C 109.5 . .
C26 C27 C28 114.3(10) . .
C26 C27 H27A 108.7 . .
C28 C27 H27A 108.7 . .
C26 C27 H27B 108.7 . .
C28 C27 H27B 108.7 . .
H27A C27 H27B 107.6 . .
C27 C28 C29 105.5(11) . .
C27 C28 H28A 110.6 . .
C29 C28 H28A 110.6 . .
C27 C28 H28B 110.6 . .
C29 C28 H28B 110.6 . .
H28A C28 H28B 108.8 . .
C28 C29 C30 112.2(11) . .
C28 C29 H29A 109.2 . .
C30 C29 H29A 109.2 . .
C28 C29 H29B 109.2 . .
C30 C29 H29B 109.2 . .
H29A C29 H29B 107.9 . .
C30B C30 C30A 111.1(9) . .
C30B C30 C25 109.1(9) . .
C30A C30 C25 111.1(9) . .
C30B C30 C29 105.4(10) . .
C30A C30 C29 111.5(10) . .
C25 C30 C29 108.4(9) . .
C30 C30A H30A 109.5 . .
C30 C30A H30B 109.5 . .
H30A C30A H30B 109.5 . .
C30 C30A H30C 109.5 . .
H30A C30A H30C 109.5 . .
H30B C30A H30C 109.5 . .
C30 C30B H30D 109.5 . .
C30 C30B H30E 109.5 . .
H30D C30B H30E 109.5 . .
C30 C30B H30F 109.5 . .
H30D C30B H30F 109.5 . .
H30E C30B H30F 109.5 . .
C31A C31 C32 108.4(9) . .
C31A C31 C36 111.3(8) . .
C32 C31 C36 110.8(9) . .
C31A C31 C31B 110.9(9) . .
C32 C31 C31B 104.5(8) . .
C36 C31 C31B 110.8(9) . .
C31 C31A H31A 109.5 . .
C31 C31A H31B 109.5 . .
H31A C31A H31B 109.5 . .
C31 C31A H31C 109.5 . .
H31A C31A H31C 109.5 . .
H31B C31A H31C 109.5 . .
C31 C31B H31D 109.5 . .
C31 C31B H31E 109.5 . .
H31D C31B H31E 109.5 . .
C31 C31B H31F 109.5 . .
H31D C31B H31F 109.5 . .
H31E C31B H31F 109.5 . .
C33 C32 C31 110.8(9) . .
C33 C32 H32A 109.5 . .
C31 C32 H32A 109.5 . .
C33 C32 H32B 109.5 . .
C31 C32 H32B 109.5 . .
H32A C32 H32B 108.1 . .
C32 C33 C34 108.1(11) . .
C32 C33 H33A 110.1 . .
C34 C33 H33A 110.1 . .
C32 C33 H33B 110.1 . .
C34 C33 H33B 110.1 . .
H33A C33 H33B 108.4 . .
C35 C34 C33 112.9(10) . .
C35 C34 H34A 109.0 . .
C33 C34 H34A 109.0 . .
C35 C34 H34B 109.0 . .
C33 C34 H34B 109.0 . .
H34A C34 H34B 107.8 . .
C36 C35 C34 120.5(11) . .
C36 C35 C35A 123.5(11) . .
C34 C35 C35A 112.7(11) . .
C36 C35 Pd1 68.9(6) . .
C34 C35 Pd1 116.8(8) . .
C35A C35 Pd1 103.3(8) . .
C35 C35A H35A 109.5 . .
C35 C35A H35B 109.5 . .
H35A C35A H35B 109.5 . .
C35 C35A H35C 109.5 . .
H35A C35A H35C 109.5 . .
H35B C35A H35C 109.5 . .
C35 C36 C37 117.7(10) . .
C35 C36 C31 123.0(10) . .
C37 C36 C31 119.2(9) . .
C35 C36 Pd1 74.2(6) . .
C37 C36 Pd1 77.3(6) . .
C31 C36 Pd1 120.0(7) . .
C36 C37 C38 130.0(9) . .
C36 C37 Pd1 65.5(6) . .
C38 C37 Pd1 117.5(7) . .
C36 C37 Pd2 120.6(7) . .
C38 C37 Pd2 54.6(5) . .
Pd1 C37 Pd2 66.4(3) . .
C36 C37 H37 115.0 . .
C38 C37 H37 115.0 . .
Pd1 C37 H37 86.8 . .
Pd2 C37 H37 94.8 . .
C39 C38 C37 127.5(9) . .
C39 C38 Pd2 76.2(6) . .
C37 C38 Pd2 92.5(7) . .
C39 C38 H38 116.2 . .
C37 C38 H38 116.2 . .
Pd2 C38 H38 102.7 . .
C38 C39 C40 120.2(9) . .
C38 C39 C39A 120.9(9) . .
C40 C39 C39A 117.6(9) . .
C38 C39 Pd2 66.2(5) . .
C40 C39 Pd2 110.0(6) . .
C39A C39 Pd2 104.5(6) . .
C39 C39A H39A 109.5 . .
C39 C39A H39B 109.5 . .
H39A C39A H39B 109.5 . .
C39 C39A H39C 109.5 . .
H39A C39A H39C 109.5 . .
H39B C39A H39C 109.5 . .
C41 C40 C39 127.2(9) . .
C41 C40 Pd3 75.8(5) . .
C39 C40 Pd3 95.8(6) . .
C41 C40 H40 116.4 . .
C39 C40 H40 116.4 . .
Pd3 C40 H40 99.4 . .
C40 C41 C42 125.5(8) . .
C40 C41 Pd3 67.4(5) . .
C42 C41 Pd3 107.2(6) . .
C40 C41 H41 117.2 . .
C42 C41 H41 117.2 . .
Pd3 C41 H41 95.6 . .
C43 C42 C41 126.5(8) . .
C43 C42 Pd4 75.5(5) . .
C41 C42 Pd4 98.6(6) . .
C43 C42 H42 116.8 . .
C41 C42 H42 116.8 . .
Pd4 C42 H42 96.4 . .
C42 C43 C44 120.2(8) . .
C42 C43 C43A 122.3(10) . .
C44 C43 C43A 117.2(8) . .
C42 C43 Pd4 67.0(5) . .
C44 C43 Pd4 102.3(6) . .
C43A C43 Pd4 106.4(6) . .
C43 C43A H43A 109.5 . .
C43 C43A H43B 109.5 . .
H43A C43A H43B 109.5 . .
C43 C43A H43C 109.5 . .
H43A C43A H43C 109.5 . .
H43B C43A H43C 109.5 . .
C45 C44 C43 124.1(9) . .
C45 C44 Pd5 73.3(6) . .
C43 C44 Pd5 98.1(6) . .
C45 C44 H44 117.9 . .
C43 C44 H44 117.9 . .
Pd5 C44 H44 99.0 . .
C44 C45 C46 123.8(9) . .
C44 C45 Pd5 70.1(6) . .
C46 C45 Pd5 100.7(6) . .
C44 C45 H45 118.1 . .
C46 C45 H45 118.1 . .
Pd5 C45 H45 99.5 . .
C47 C46 C45 127.1(9) . .
C47 C46 Pd6 71.4(6) . .
C45 C46 Pd6 98.9(6) . .
C47 C46 H46 116.4 . .
C45 C46 H46 116.4 . .
Pd6 C46 H46 100.6 . .
C46 C47 C48 126.3(9) . .
C46 C47 Pd6 72.2(5) . .
C48 C47 Pd6 100.9(7) . .
C46 C47 H47 116.8 . .
C48 C47 H47 116.8 . .
Pd6 C47 H47 97.4 . .
C49 C48 C47 122.5(9) . .
C49 C48 C48A 119.6(9) . .
C47 C48 C48A 117.3(8) . .
C49 C48 Pd7 68.3(6) . .
C47 C48 Pd7 99.0(6) . .
C48A C48 Pd7 110.8(7) . .
C48 C48A H48A 109.5 . .
C48 C48A H48B 109.5 . .
H48A C48A H48B 109.5 . .
C48 C48A H48C 109.5 . .
H48A C48A H48C 109.5 . .
H48B C48A H48C 109.5 . .
C48 C49 C50 124.8(9) . .
C48 C49 Pd7 74.9(6) . .
C50 C49 Pd7 98.9(7) . .
C48 C49 H49 117.6 . .
C50 C49 H49 117.6 . .
Pd7 C49 H49 96.6 . .
C51 C50 C49 128.3(9) . .
C51 C50 Pd8 66.8(6) . .
C49 C50 Pd8 105.1(6) . .
C51 C50 H50 115.8 . .
C49 C50 H50 115.8 . .
Pd8 C50 H50 98.8 . .
C50 C51 C52 123.3(9) . .
C50 C51 Pd8 75.9(5) . .
C52 C51 Pd8 95.7(6) . .
C50 C51 H51 118.3 . .
C52 C51 H51 118.3 . .
Pd8 C51 H51 98.7 . .
C53 C52 C51 120.7(8) . .
C53 C52 C52A 119.9(9) . .
C51 C52 C52A 118.9(8) . .
C53 C52 Pd9 64.1(5) . .
C51 C52 Pd9 105.9(6) . .
C52A C52 Pd9 106.5(7) . .
C52 C52A H52A 109.5 . .
C52 C52A H52B 109.5 . .
H52A C52A H52B 109.5 . .
C52 C52A H52C 109.5 . .
H52A C52A H52C 109.5 . .
H52B C52A H52C 109.5 . .
C54 C53 C52 123.9(9) . .
C54 C53 Pd9 89.0(7) . .
C52 C53 Pd9 78.8(5) . .
C54 C53 H53 118.1 . .
C52 C53 H53 118.1 . .
Pd9 C53 H53 103.0 . .
C53 C54 C55 130.9(9) . .
C53 C54 Pd10 118.5(7) . .
C55 C54 Pd10 65.3(6) . .
C53 C54 Pd9 57.2(6) . .
C55 C54 Pd9 125.8(7) . .
Pd10 C54 Pd9 67.7(3) . .
C53 C54 H54 114.5 . .
C55 C54 H54 114.5 . .
Pd10 C54 H54 85.9 . .
Pd9 C54 H54 87.0 . .
C56 C55 C54 116.7(9) . .
C56 C55 C60 120.4(10) . .
C54 C55 C60 122.9(10) . .
C56 C55 Pd10 73.2(7) . .
C54 C55 Pd10 77.8(6) . .
C60 C55 Pd10 119.5(7) . .
C55 C56 C57 123.9(9) . .
C55 C56 C56A 124.2(11) . .
C57 C56 C56A 107.6(10) . .
C55 C56 Pd10 69.6(7) . .
C57 C56 Pd10 120.0(8) . .
C56A C56 Pd10 103.7(7) . .
C56 C56A H56A 109.5 . .
C56 C56A H56B 109.5 . .
H56A C56A H56B 109.5 . .
C56 C56A H56C 109.5 . .
H56A C56A H56C 109.5 . .
H56B C56A H56C 109.5 . .
C56 C57 C58 110.8(10) . .
C56 C57 H57A 109.5 . .
C58 C57 H57A 109.5 . .
C56 C57 H57B 109.5 . .
C58 C57 H57B 109.5 . .
H57A C57 H57B 108.1 . .
C59 C58 C57 108.3(10) . .
C59 C58 H58A 110.0 . .
C57 C58 H58A 110.0 . .
C59 C58 H58B 110.0 . .
C57 C58 H58B 110.0 . .
H58A C58 H58B 108.4 . .
C58 C59 C60 112.0(10) . .
C58 C59 H59A 109.2 . .
C60 C59 H59A 109.2 . .
C58 C59 H59B 109.2 . .
C60 C59 H59B 109.2 . .
H59A C59 H59B 107.9 . .
C55 C60 C60B 113.1(9) . .
C55 C60 C59 112.3(9) . .
C60B C60 C59 108.6(9) . .
C55 C60 C60A 108.8(8) . .
C60B C60 C60A 109.5(9) . .
C59 C60 C60A 104.1(9) . .
C60 C60A H60A 109.5 . .
C60 C60A H60B 109.5 . .
H60A C60A H60B 109.5 . .
C60 C60A H60C 109.5 . .
H60A C60A H60C 109.5 . .
H60B C60A H60C 109.5 . .
C60 C60B H60D 109.5 . .
C60 C60B H60E 109.5 . .
H60D C60B H60E 109.5 . .
C60 C60B H60F 109.5 . .
H60D C60B H60F 109.5 . .
H60E C60B H60F 109.5 . .
C9X B1 C25X 114.3(8) . .
C9X B1 C17X 101.0(8) . .
C25X B1 C17X 110.5(7) . .
C9X B1 C1X 113.2(7) . .
C25X B1 C1X 104.1(8) . .
C17X B1 C1X 114.1(7) . .
C6X C1X C2X 116.4(8) . .
C6X C1X B1 122.4(7) . .
C2X C1X B1 120.8(7) . .
C1X C2X C3X 121.8(7) . .
C1X C2X H2X 119.1 . .
C3X C2X H2X 119.1 . .
C2X C3X C4X 120.6(7) . .
C2X C3X C7X 121.2(7) . .
C4X C3X C7X 118.1(8) . .
C5X C4X C3X 116.7(8) . .
C5X C4X H4X 121.6 . .
C3X C4X H4X 121.6 . .
C6X C5X C4X 121.6(7) . .
C6X C5X C8X 120.6(7) . .
C4X C5X C8X 117.8(8) . .
C5X C6X C1X 122.6(7) . .
C5X C6X H6X 118.7 . .
C1X C6X H6X 118.7 . .
F7B C7X F7C 106.8(9) . .
F7B C7X F7A 102.2(8) . .
F7C C7X F7A 104.1(10) . .
F7B C7X C3X 117.6(9) . .
F7C C7X C3X 113.3(9) . .
F7A C7X C3X 111.5(8) . .
F8A C8X F8B 109.4(10) . .
F8A C8X F8C 103.2(10) . .
F8B C8X F8C 104.2(10) . .
F8A C8X C5X 116.0(9) . .
F8B C8X C5X 113.0(9) . .
F8C C8X C5X 110.0(10) . .
C14X C9X C10X 114.7(10) . .
C14X C9X B1 121.5(9) . .
C10X C9X B1 122.2(9) . .
C11X C10X C9X 125.7(11) . .
C11X C10X H10X 117.2 . .
C9X C10X H10X 117.2 . .
C10X C11X C12X 118.1(12) . .
C10X C11X C15X 122.4(13) . .
C12X C11X C15X 119.5(12) . .
C13X C12X C11X 119.8(12) . .
C13X C12X H12X 120.1 . .
C11X C12X H12X 120.1 . .
C12X C13X C14X 120.1(11) . .
C12X C13X C16X 122.3(14) . .
C14X C13X C16X 117.5(14) . .
C9X C14X C13X 121.5(11) . .
C9X C14X H14X 119.2 . .
C13X C14X H14X 119.2 . .
F15C C15X F15A 112.8(16) . .
F15C C15X F15B 105.8(13) . .
F15A C15X F15B 104.9(15) . .
F15C C15X C11X 111.6(14) . .
F15A C15X C11X 110.7(11) . .
F15B C15X C11X 110.7(14) . .
F16B C16X F16A 108.1(15) . .
F16B C16X F16C 98.5(14) . .
F16A C16X F16C 105.3(17) . .
F16B C16X C13X 115.9(16) . .
F16A C16X C13X 115.0(11) . .
F16C C16X C13X 112.2(13) . .
C18X C17X C22X 116.4(9) . .
C18X C17X B1 122.3(9) . .
C22X C17X B1 120.6(9) . .
C17X C18X C19X 122.8(10) . .
C17X C18X H18X 118.6 . .
C19X C18X H18X 118.6 . .
C18X C19X C20X 119.5(10) . .
C18X C19X C23X 117.8(11) . .
C20X C19X C23X 122.7(11) . .
C21X C20X C19X 119.1(10) . .
C21X C20X H20X 120.4 . .
C19X C20X H20X 120.4 . .
C22X C21X C20X 119.6(11) . .
C22X C21X C24X 120.3(11) . .
C20X C21X C24X 120.1(10) . .
C21X C22X C17X 122.6(10) . .
C21X C22X H22X 118.7 . .
C17X C22X H22X 118.7 . .
F23B C23X F23A 111.8(12) . .
F23B C23X F23C 106.6(18) . .
F23A C23X F23C 98.6(13) . .
F23B C23X C19X 115.0(12) . .
F23A C23X C19X 112.9(14) . .
F23C C23X C19X 110.5(12) . .
F24C C24X F24B 107.5(14) . .
F24C C24X F24A 105.0(14) . .
F24B C24X F24A 107.1(17) . .
F24C C24X C21X 113.1(16) . .
F24B C24X C21X 114.8(13) . .
F24A C24X C21X 108.8(13) . .
C30X C25X C26X 114.4(9) . .
C30X C25X B1 123.1(8) . .
C26X C25X B1 122.5(8) . .
C27X C26X C25X 121.8(8) . .
C27X C26X H26X 119.1 . .
C25X C26X H26X 119.1 . .
C28X C27X C26X 123.1(9) . .
C28X C27X C31X 119.7(11) . .
C26X C27X C31X 117.2(10) . .
C27X C28X C29X 115.0(11) . .
C27X C28X H28X 122.5 . .
C29X C28X H28X 122.5 . .
C30X C29X C28X 122.7(10) . .
C30X C29X C32X 118.5(10) . .
C28X C29X C32X 118.7(11) . .
C29X C30X C25X 123.1(9) . .
C29X C30X H30X 118.5 . .
C25X C30X H30X 118.5 . .
F31C C31X F31B 106.8(10) . .
F31C C31X F31A 107.9(11) . .
F31B C31X F31A 106.8(11) . .
F31C C31X C27X 111.5(11) . .
F31B C31X C27X 112.1(10) . .
F31A C31X C27X 111.4(9) . .
F32B C32X F32A 107.8(12) . .
F32B C32X F32C 99.9(14) . .
F32A C32X F32C 103.0(12) . .
F32B C32X C29X 118.2(12) . .
F32A C32X C29X 111.5(12) . .
F32C C32X C29X 114.8(11) . .
C49X B2 C41X 106.4(10) . .
C49X B2 C33X 110.7(10) . .
C41X B2 C33X 111.8(10) . .
C49X B2 C57X 121.8(10) . .
C41X B2 C57X 108.1(10) . .
C33X B2 C57X 97.8(8) . .
C38X C33X C34X 116.4(10) . .
C38X C33X B2 121.4(12) . .
C34X C33X B2 122.0(11) . .
C33X C34X C35X 121.2(11) . .
C33X C34X H34X 119.4 . .
C35X C34X H34X 119.4 . .
C36X C35X C34X 119.9(11) . .
C36X C35X C40X 124.0(11) . .
C34X C35X C40X 116.0(12) . .
C35X C36X C37X 121.1(10) . .
C35X C36X H36X 119.5 . .
C37X C36X H36X 119.5 . .
C36X C37X C38X 117.9(12) . .
C36X C37X C39X 122.6(11) . .
C38X C37X C39X 119.5(11) . .
C33X C38X C37X 123.5(12) . .
C33X C38X H38X 118.3 . .
C37X C38X H38X 118.3 . .
F39B C39X F39A 107.3(9) . .
F39B C39X F39C 108.2(11) . .
F39A C39X F39C 104.3(12) . .
F39B C39X C37X 113.5(12) . .
F39A C39X C37X 113.0(11) . .
F39C C39X C37X 110.0(9) . .
F40B C40X F40C 105.9(12) . .
F40B C40X F40A 106.7(9) . .
F40C C40X F40A 104.3(11) . .
F40B C40X C35X 112.7(10) . .
F40C C40X C35X 113.9(10) . .
F40A C40X C35X 112.6(12) . .
C46X C41X C42X 116.4(12) . .
C46X C41X B2 124.0(10) . .
C42X C41X B2 119.6(11) . .
C41X C42X C43X 117.9(12) . .
C41X C42X H42X 121.1 . .
C43X C42X H42X 121.1 . .
C44X C43X C42X 123.0(12) . .
C44X C43X C47X 122.4(15) . .
C42X C43X C47X 114.6(14) . .
C43X C44X C45X 121.3(15) . .
C43X C44X H44X 119.4 . .
C45X C44X H44X 119.4 . .
C44X C45X C46X 118.3(13) . .
C44X C45X C48X 124.5(14) . .
C46X C45X C48X 117.2(10) . .
C41X C46X C45X 123.1(11) . .
C41X C46X H46X 118.5 . .
C45X C46X H46X 118.5 . .
F47C C47X F47A 111.5(18) . .
F47C C47X F47B 108.3(18) . .
F47A C47X F47B 101.7(14) . .
F47C C47X C43X 111.4(14) . .
F47A C47X C43X 114.7(16) . .
F47B C47X C43X 108.6(15) . .
F48C C48X F48B 110.4(13) . .
F48C C48X F48A 103.7(12) . .
F48B C48X F48A 104.1(14) . .
F48C C48X C45X 119.5(14) . .
F48B C48X C45X 110.5(12) . .
F48A C48X C45X 107.3(12) . .
C54X C49X C50X 115.7(11) . .
C54X C49X B2 121.4(10) . .
C50X C49X B2 122.7(9) . .
C51X C50X C49X 122.0(10) . .
C51X C50X H50X 119.0 . .
C49X C50X H50X 119.0 . .
C52X C51X C50X 119.2(10) . .
C52X C51X C55X 120.7(11) . .
C50X C51X C55X 120.1(10) . .
C51X C52X C53X 118.7(11) . .
C51X C52X H52X 120.7 . .
C53X C52X H52X 120.7 . .
C54X C53X C52X 119.4(11) . .
C54X C53X C56X 119.5(11) . .
C52X C53X C56X 121.0(12) . .
C53X C54X C49X 124.1(11) . .
C53X C54X H54X 117.9 . .
C49X C54X H54X 117.9 . .
F55B C55X F55C 105.2(14) . .
F55B C55X F55A 98.0(13) . .
F55C C55X F55A 100.3(12) . .
F55B C55X C51X 120.6(11) . .
F55C C55X C51X 115.9(13) . .
F55A C55X C51X 113.7(13) . .
F56A C56X F56B 106.4(14) . .
F56A C56X F56C 104.3(13) . .
F56B C56X F56C 107.6(15) . .
F56A C56X C53X 111.6(14) . .
F56B C56X C53X 112.4(12) . .
F56C C56X C53X 114.0(14) . .
C58X C57X C62X 120.0 . .
C58X C57X B2 116.9(9) . .
C62X C57X B2 122.8(8) . .
C57X C58X C59X 120.0 . .
C57X C58X H58X 120.0 . .
C59X C58X H58X 120.0 . .
C60X C59X C58X 120.0 . .
C60X C59X C63X 116.6(10) . .
C58X C59X C63X 123.4(10) . .
C61X C60X C59X 120.0 . .
C61X C60X H60X 120.0 . .
C59X C60X H60X 120.0 . .
C60X C61X C62X 120.0 . .
C60X C61X C64X 120.8(9) . .
C62X C61X C64X 119.2(9) . .
C61X C62X C57X 120.0 . .
C61X C62X H62X 120.0 . .
C57X C62X H62X 120.0 . .
F63B C63X F63A 102.3(14) . .
F63B C63X F63C 105.5(14) . .
F63A C63X F63C 106.8(14) . .
F63B C63X C59X 116.4(13) . .
F63A C63X C59X 114.3(11) . .
F63C C63X C59X 110.8(14) . .
F64A C64X F64B 111.4(15) . .
F64A C64X F64C 104.5(12) . .
F64B C64X F64C 103.5(10) . .
F64A C64X C61X 114.2(10) . .
F64B C64X C61X 112.4(13) . .
F64C C64X C61X 109.9(12) . .

loop_
_geom_bond_atom_site_label_1
_geom_bond_atom_site_label_2
_geom_bond_distance
_geom_bond_site_symmetry_2
Pd1 C36 2.142(10) .
Pd1 C6 2.170(9) .
Pd1 C5 2.209(10) .
Pd1 C35 2.210(11) .
Pd1 C37 2.296(10) .
Pd1 C7 2.382(10) .
Pd1 Pd2 2.7068(11) .
Pd2 C38 2.137(10) .
Pd2 C8 2.150(8) .
Pd2 C39 2.268(9) .
Pd2 C9 2.290(10) .
Pd2 C7 2.541(11) .
Pd2 Pd3 2.6170(11) .
Pd2 C37 2.620(10) .
Pd3 C10 2.136(9) .
Pd3 C40 2.147(9) .
Pd3 C11 2.242(10) .
Pd3 C41 2.255(9) .
Pd3 Pd4 2.6155(10) .
Pd4 C12 2.140(9) .
Pd4 C42 2.149(9) .
Pd4 C13 2.250(9) .
Pd4 C43 2.260(8) .
Pd4 Pd5 2.6105(11) .
Pd5 C15 2.177(9) .
Pd5 C44 2.177(10) .
Pd5 C14 2.185(9) .
Pd5 C45 2.218(9) .
Pd5 Pd6 2.6037(11) .
Pd6 C17 2.142(10) .
Pd6 C47 2.177(9) .
Pd6 C46 2.187(10) .
Pd6 C16 2.194(9) .
Pd6 Pd7 2.6010(11) .
Pd7 C49 2.133(9) .
Pd7 C19 2.147(10) .
Pd7 C48 2.216(11) .
Pd7 C18 2.272(10) .
Pd7 Pd8 2.6142(11) .
Pd8 C21 2.133(9) .
Pd8 C51 2.140(9) .
Pd8 C50 2.257(11) .
Pd8 C20 2.258(10) .
Pd8 Pd9 2.6125(11) .
Pd9 C53 2.121(10) .
Pd9 C23 2.135(10) .
Pd9 C52 2.313(9) .
Pd9 C22 2.333(9) .
Pd9 C54 2.523(11) .
Pd9 C24 2.559(10) .
Pd9 Pd10 2.7111(11) .
Pd10 C55 2.169(11) .
Pd10 C25 2.180(11) .
Pd10 C26 2.200(12) .
Pd10 C56 2.216(12) .
Pd10 C24 2.306(9) .
Pd10 C54 2.334(10) .
C1 C2 1.480(16) .
C1 C6 1.529(12) .
C1 C1B 1.532(14) .
C1 C1A 1.548(14) .
C1A H1A 0.9800 .
C1A H1B 0.9800 .
C1A H1C 0.9800 .
C1B H1D 0.9800 .
C1B H1E 0.9800 .
C1B H1F 0.9800 .
C2 C3 1.399(14) .
C2 H2A 0.9900 .
C2 H2B 0.9900 .
C3 C4 1.474(15) .
C3 H3A 0.9900 .
C3 H3B 0.9900 .
C4 C5 1.518(15) .
C4 H4A 0.9900 .
C4 H4B 0.9900 .
C5 C6 1.420(13) .
C5 C5A 1.555(13) .
C5A H5A 0.9800 .
C5A H5B 0.9800 .
C5A H5C 0.9800 .
C6 C7 1.429(14) .
C7 C8 1.419(14) .
C7 H7 0.9500 .
C8 C9 1.416(13) .
C8 H8 0.9500 .
C9 C10 1.421(13) .
C9 C9A 1.545(11) .
C9A H9A 0.9800 .
C9A H9B 0.9800 .
C9A H9C 0.9800 .
C10 C11 1.433(14) .
C10 H10 0.9500 .
C11 C12 1.436(14) .
C11 H11 0.9500 .
C12 C13 1.386(14) .
C12 H12 0.9500 .
C13 C14 1.419(13) .
C13 C13A 1.533(11) .
C13A H13A 0.9800 .
C13A H13B 0.9800 .
C13A H13C 0.9800 .
C14 C15 1.384(14) .
C14 H14 0.9500 .
C15 C16 1.421(12) .
C15 H15 0.9500 .
C16 C17 1.371(14) .
C16 H16 0.9500 .
C17 C18 1.449(13) .
C17 H17 0.9500 .
C18 C19 1.439(14) .
C18 C18A 1.512(13) .
C18A H18A 0.9800 .
C18A H18B 0.9800 .
C18A H18C 0.9800 .
C19 C20 1.426(14) .
C19 H19 0.9500 .
C20 C21 1.379(14) .
C20 H20 0.9500 .
C21 C22 1.414(13) .
C21 H21 0.9500 .
C22 C23 1.411(14) .
C22 C22A 1.530(12) .
C22A H22A 0.9800 .
C22A H22B 0.9800 .
C22A H22C 0.9800 .
C23 C24 1.465(14) .
C23 H23 0.9500 .
C24 C25 1.422(14) .
C24 H24 0.9500 .
C25 C26 1.383(13) .
C25 C30 1.572(13) .
C26 C27 1.488(16) .
C26 C26A 1.527(13) .
C26A H26A 0.9800 .
C26A H26B 0.9800 .
C26A H26C 0.9800 .
C27 C28 1.518(16) .
C27 H27A 0.9900 .
C27 H27B 0.9900 .
C28 C29 1.551(18) .
C28 H28A 0.9900 .
C28 H28B 0.9900 .
C29 C30 1.578(17) .
C29 H29A 0.9900 .
C29 H29B 0.9900 .
C30 C30B 1.545(14) .
C30 C30A 1.564(15) .
C30A H30A 0.9800 .
C30A H30B 0.9800 .
C30A H30C 0.9800 .
C30B H30D 0.9800 .
C30B H30E 0.9800 .
C30B H30F 0.9800 .
C31 C31A 1.550(15) .
C31 C32 1.557(15) .
C31 C36 1.563(14) .
C31 C31B 1.568(13) .
C31A H31A 0.9800 .
C31A H31B 0.9800 .
C31A H31C 0.9800 .
C31B H31D 0.9800 .
C31B H31E 0.9800 .
C31B H31F 0.9800 .
C32 C33 1.505(16) .
C32 H32A 0.9900 .
C32 H32B 0.9900 .
C33 C34 1.532(17) .
C33 H33A 0.9900 .
C33 H33B 0.9900 .
C34 C35 1.512(16) .
C34 H34A 0.9900 .
C34 H34B 0.9900 .
C35 C36 1.380(15) .
C35 C35A 1.537(15) .
C35A H35A 0.9800 .
C35A H35B 0.9800 .
C35A H35C 0.9800 .
C36 C37 1.424(14) .
C37 C38 1.425(15) .
C37 H37 0.9500 .
C38 C39 1.425(13) .
C38 H38 0.9500 .
C39 C40 1.434(14) .
C39 C39A 1.544(13) .
C39A H39A 0.9800 .
C39A H39B 0.9800 .
C39A H39C 0.9800 .
C40 C41 1.395(13) .
C40 H40 0.9500 .
C41 C42 1.424(14) .
C41 H41 0.9500 .
C42 C43 1.420(13) .
C42 H42 0.9500 .
C43 C44 1.476(15) .
C43 C43A 1.531(12) .
C43A H43A 0.9800 .
C43A H43B 0.9800 .
C43A H43C 0.9800 .
C44 C45 1.383(13) .
C44 H44 0.9500 .
C45 C46 1.479(14) .
C45 H45 0.9500 .
C46 C47 1.363(13) .
C46 H46 0.9500 .
C47 C48 1.481(14) .
C47 H47 0.9500 .
C48 C49 1.376(13) .
C48 C48A 1.513(13) .
C48A H48A 0.9800 .
C48A H48B 0.9800 .
C48A H48C 0.9800 .
C49 C50 1.432(15) .
C49 H49 0.9500 .
C50 C51 1.409(13) .
C50 H50 0.9500 .
C51 C52 1.453(14) .
C51 H51 0.9500 .
C52 C53 1.421(13) .
C52 C52A 1.548(12) .
C52A H52A 0.9800 .
C52A H52B 0.9800 .
C52A H52C 0.9800 .
C53 C54 1.403(14) .
C53 H53 0.9500 .
C54 C55 1.435(15) .
C54 H54 0.9500 .
C55 C56 1.398(15) .
C55 C60 1.509(13) .
C56 C57 1.507(17) .
C56 C56A 1.559(14) .
C56A H56A 0.9800 .
C56A H56B 0.9800 .
C56A H56C 0.9800 .
C57 C58 1.529(14) .
C57 H57A 0.9900 .
C57 H57B 0.9900 .
C58 C59 1.501(16) .
C58 H58A 0.9900 .
C58 H58B 0.9900 .
C59 C60 1.546(15) .
C59 H59A 0.9900 .
C59 H59B 0.9900 .
C60 C60B 1.545(14) .
C60 C60A 1.574(15) .
C60A H60A 0.9800 .
C60A H60B 0.9800 .
C60A H60C 0.9800 .
C60B H60D 0.9800 .
C60B H60E 0.9800 .
C60B H60F 0.9800 .
B1 C9X 1.628(14) .
B1 C25X 1.634(15) .
B1 C17X 1.649(13) .
B1 C1X 1.656(13) .
C1X C6X 1.383(10) .
C1X C2X 1.389(10) .
C2X C3X 1.395(10) .
C2X H2X 0.9500 .
C3X C4X 1.401(10) .
C3X C7X 1.454(11) .
C4X C5X 1.394(10) .
C4X H4X 0.9500 .
C5X C6X 1.365(10) .
C5X C8X 1.505(11) .
C6X H6X 0.9500 .
C7X F7B 1.284(10) .
C7X F7C 1.318(12) .
C7X F7A 1.383(11) .
C8X F8A 1.270(11) .
C8X F8B 1.326(12) .
C8X F8C 1.381(14) .
C9X C14X 1.356(13) .
C9X C10X 1.393(14) .
C10X C11X 1.315(15) .
C10X H10X 0.9500 .
C11X C12X 1.388(16) .
C11X C15X 1.563(19) .
C12X C13X 1.338(16) .
C12X H12X 0.9500 .
C13X C14X 1.401(16) .
C13X C16X 1.506(17) .
C14X H14X 0.9500 .
C15X F15C 1.260(16) .
C15X F15A 1.298(16) .
C15X F15B 1.322(17) .
C16X F16B 1.254(17) .
C16X F16A 1.273(14) .
C16X F16C 1.32(2) .
C17X C18X 1.365(12) .
C17X C22X 1.414(13) .
C18X C19X 1.394(12) .
C18X H18X 0.9500 .
C19X C20X 1.397(16) .
C19X C23X 1.492(18) .
C20X C21X 1.393(16) .
C20X H20X 0.9500 .
C21X C22X 1.373(13) .
C21X C24X 1.502(17) .
C22X H22X 0.9500 .
C23X F23B 1.224(15) .
C23X F23A 1.310(14) .
C23X F23C 1.336(19) .
C24X F24C 1.25(2) .
C24X F24B 1.284(18) .
C24X F24A 1.341(16) .
C25X C30X 1.414(13) .
C25X C26X 1.422(11) .
C26X C27X 1.400(14) .
C26X H26X 0.9500 .
C27X C28X 1.396(14) .
C27X C31X 1.522(14) .
C28X C29X 1.408(13) .
C28X H28X 0.9500 .
C29X C30X 1.379(14) .
C29X C32X 1.482(15) .
C30X H30X 0.9500 .
C31X F31C 1.307(13) .
C31X F31B 1.317(14) .
C31X F31A 1.325(13) .
C32X F32B 1.231(15) .
C32X F32A 1.318(15) .
C32X F32C 1.340(15) .
B2 C49X 1.600(18) .
B2 C41X 1.661(19) .
B2 C33X 1.670(14) .
B2 C57X 1.722(15) .
C33X C38X 1.383(15) .
C33X C34X 1.384(15) .
C34X C35X 1.400(14) .
C34X H34X 0.9500 .
C35X C36X 1.360(16) .
C35X C40X 1.499(17) .
C36X C37X 1.371(16) .
C36X H36X 0.9500 .
C37X C38X 1.391(13) .
C37X C39X 1.488(17) .
C38X H38X 0.9500 .
C39X F39B 1.331(12) .
C39X F39A 1.334(13) .
C39X F39C 1.356(15) .
C40X F40B 1.319(12) .
C40X F40C 1.342(14) .
C40X F40A 1.348(12) .
C41X C46X 1.415(16) .
C41X C42X 1.429(14) .
C42X C43X 1.436(18) .
C42X H42X 0.9500 .
C43X C44X 1.333(17) .
C43X C47X 1.529(18) .
C44X C45X 1.364(14) .
C44X H44X 0.9500 .
C45X C46X 1.416(17) .
C45X C48X 1.447(18) .
C46X H46X 0.9500 .
C47X F47C 1.265(19) .
C47X F47A 1.27(2) .
C47X F47B 1.35(2) .
C48X F48C 1.261(13) .
C48X F48B 1.286(17) .
C48X F48A 1.390(16) .
C49X C54X 1.386(12) .
C49X C50X 1.410(12) .
C50X C51X 1.410(12) .
C50X H50X 0.9500 .
C51X C52X 1.404(12) .
C51X C55X 1.424(14) .
C52X C53X 1.411(14) .
C52X H52X 0.9500 .
C53X C54X 1.358(13) .
C53X C56X 1.488(15) .
C54X H54X 0.9500 .
C55X F55B 1.268(12) .
C55X F55C 1.323(14) .
C55X F55A 1.353(15) .
C56X F56A 1.291(15) .
C56X F56B 1.321(14) .
C56X F56C 1.433(16) .
C57X C58X 1.3900 .
C57X C62X 1.3900 .
C58X C59X 1.3900 .
C58X H58X 0.9500 .
C59X C60X 1.3900 .
C59X C63X 1.390(14) .
C60X C61X 1.3900 .
C60X H60X 0.9500 .
C61X C62X 1.3900 .
C61X C64X 1.477(14) .
C62X H62X 0.9500 .
C63X F63B 1.263(13) .
C63X F63A 1.363(14) .
C63X F63C 1.384(15) .
C64X F64A 1.329(14) .
C64X F64B 1.337(13) .
C64X F64C 1.363(13) .

loop_
_geom_torsion_atom_site_label_1
_geom_torsion_atom_site_label_2
_geom_torsion_atom_site_label_3
_geom_torsion_atom_site_label_4
_geom_torsion
_geom_torsion_site_symmetry_1
_geom_torsion_site_symmetry_2
_geom_torsion_site_symmetry_3
_geom_torsion_site_symmetry_4
C6 C1 C2 C3 -32(2) . . . .
C1B C1 C2 C3 89.8(19) . . . .
C1A C1 C2 C3 -156.1(17) . . . .
C1 C2 C3 C4 43(3) . . . .
C2 C3 C4 C5 -25(2) . . . .
C3 C4 C5 C6 2.1(17) . . . .
C3 C4 C5 C5A -153.6(12) . . . .
C3 C4 C5 Pd1 85.7(13) . . . .
C4 C5 C6 C7 -174.8(9) . . . .
C5A C5 C6 C7 -22.7(15) . . . .
Pd1 C5 C6 C7 69.3(8) . . . .
C4 C5 C6 C1 8.0(15) . . . .
C5A C5 C6 C1 160.1(9) . . . .
Pd1 C5 C6 C1 -108.0(9) . . . .
C4 C5 C6 Pd1 115.9(9) . . . .
C5A C5 C6 Pd1 -92.0(10) . . . .
C2 C1 C6 C5 4.9(15) . . . .
C1B C1 C6 C5 -116.2(11) . . . .
C1A C1 C6 C5 123.2(11) . . . .
C2 C1 C6 C7 -172.2(12) . . . .
C1B C1 C6 C7 66.7(12) . . . .
C1A C1 C6 C7 -53.9(14) . . . .
C2 C1 C6 Pd1 -78.8(12) . . . .
C1B C1 C6 Pd1 160.1(7) . . . .
C1A C1 C6 Pd1 39.5(11) . . . .
C5 C6 C7 C8 -175.2(9) . . . .
C1 C6 C7 C8 2.0(17) . . . .
Pd1 C6 C7 C8 -110.3(11) . . . .
C5 C6 C7 Pd1 -65.0(8) . . . .
C1 C6 C7 Pd1 112.3(9) . . . .
C5 C6 C7 Pd2 -104.5(9) . . . .
C1 C6 C7 Pd2 72.7(10) . . . .
Pd1 C6 C7 Pd2 -39.5(5) . . . .
C6 C7 C8 C9 174.2(10) . . . .
Pd1 C7 C8 C9 92.7(10) . . . .
Pd2 C7 C8 C9 72.9(8) . . . .
C6 C7 C8 Pd2 101.3(11) . . . .
Pd1 C7 C8 Pd2 19.8(7) . . . .
C7 C8 C9 C10 -178.3(8) . . . .
Pd2 C8 C9 C10 -99.5(8) . . . .
C7 C8 C9 C9A 11.6(14) . . . .
Pd2 C8 C9 C9A 90.5(8) . . . .
C7 C8 C9 Pd2 -78.8(9) . . . .
C8 C9 C10 C11 176.7(9) . . . .
C9A C9 C10 C11 -13.2(15) . . . .
Pd2 C9 C10 C11 104.1(10) . . . .
C8 C9 C10 Pd3 100.8(8) . . . .
C9A C9 C10 Pd3 -89.1(8) . . . .
Pd2 C9 C10 Pd3 28.2(6) . . . .
C9 C10 C11 C12 178.9(9) . . . .
Pd3 C10 C11 C12 -94.5(10) . . . .
C9 C10 C11 Pd3 -86.6(10) . . . .
C10 C11 C12 C13 179.8(9) . . . .
Pd3 C11 C12 C13 105.8(10) . . . .
C10 C11 C12 Pd4 101.3(10) . . . .
Pd3 C11 C12 Pd4 27.2(7) . . . .
C11 C12 C13 C14 -177.8(8) . . . .
Pd4 C12 C13 C14 -88.4(9) . . . .
C11 C12 C13 C13A 8.9(15) . . . .
Pd4 C12 C13 C13A 98.3(8) . . . .
C11 C12 C13 Pd4 -89.4(10) . . . .
C12 C13 C14 C15 179.0(9) . . . .
C13A C13 C14 C15 -7.7(15) . . . .
Pd4 C13 C14 C15 109.4(10) . . . .
C12 C13 C14 Pd5 103.4(9) . . . .
C13A C13 C14 Pd5 -83.3(8) . . . .
Pd4 C13 C14 Pd5 33.8(6) . . . .
C13 C14 C15 C16 -176.8(9) . . . .
Pd5 C14 C15 C16 -86.0(9) . . . .
C13 C14 C15 Pd5 -90.8(10) . . . .
C14 C15 C16 C17 -175.4(9) . . . .
Pd5 C15 C16 C17 111.8(10) . . . .
C14 C15 C16 Pd6 110.2(9) . . . .
Pd5 C15 C16 Pd6 37.3(6) . . . .
C15 C16 C17 C18 -177.6(9) . . . .
Pd6 C16 C17 C18 -85.2(10) . . . .
C15 C16 C17 Pd6 -92.4(9) . . . .
C16 C17 C18 C19 -179.4(9) . . . .
Pd6 C17 C18 C19 106.5(9) . . . .
C16 C17 C18 C18A -11.4(16) . . . .
Pd6 C17 C18 C18A -85.5(9) . . . .
C16 C17 C18 Pd7 110.0(10) . . . .
Pd6 C17 C18 Pd7 35.9(6) . . . .
C17 C18 C19 C20 -179.4(9) . . . .
C18A C18 C19 C20 12.8(16) . . . .
Pd7 C18 C19 C20 -87.0(10) . . . .
C17 C18 C19 Pd7 -92.4(9) . . . .
C18A C18 C19 Pd7 99.8(8) . . . .
C18 C19 C20 C21 -178.2(10) . . . .
Pd7 C19 C20 C21 104.8(10) . . . .
C18 C19 C20 Pd8 108.2(11) . . . .
Pd7 C19 C20 Pd8 31.2(7) . . . .
C19 C20 C21 C22 178.9(9) . . . .
Pd8 C20 C21 C22 -85.9(10) . . . .
C19 C20 C21 Pd8 -95.3(10) . . . .
C20 C21 C22 C23 179.6(9) . . . .
Pd8 C21 C22 C23 102.7(9) . . . .
C20 C21 C22 C22A -10.6(15) . . . .
Pd8 C21 C22 C22A -87.5(8) . . . .
C20 C21 C22 Pd9 109.9(10) . . . .
Pd8 C21 C22 Pd9 33.0(6) . . . .
C21 C22 C23 C24 -177.2(8) . . . .
C22A C22 C23 C24 13.4(15) . . . .
Pd9 C22 C23 C24 -80.3(9) . . . .
C21 C22 C23 Pd9 -96.9(9) . . . .
C22A C22 C23 Pd9 93.7(9) . . . .
C22 C23 C24 C25 -172.8(10) . . . .
Pd9 C23 C24 C25 111.4(11) . . . .
C22 C23 C24 Pd10 104.5(10) . . . .
Pd9 C23 C24 Pd10 28.8(7) . . . .
C22 C23 C24 Pd9 75.8(10) . . . .
C23 C24 C25 C26 -170.3(10) . . . .
Pd10 C24 C25 C26 -62.2(10) . . . .
Pd9 C24 C25 C26 -96.0(11) . . . .
C23 C24 C25 C30 7.4(17) . . . .
Pd10 C24 C25 C30 115.5(10) . . . .
Pd9 C24 C25 C30 81.7(11) . . . .
C23 C24 C25 Pd10 -108.1(10) . . . .
Pd9 C24 C25 Pd10 -33.8(6) . . . .
C24 C25 C26 C27 179.7(11) . . . .
C30 C25 C26 C27 2.1(19) . . . .
Pd10 C25 C26 C27 115.3(13) . . . .
C24 C25 C26 C26A -28.6(17) . . . .
C30 C25 C26 C26A 153.8(10) . . . .
Pd10 C25 C26 C26A -93.0(11) . . . .
C24 C25 C26 Pd10 64.4(9) . . . .
C30 C25 C26 Pd10 -113.2(11) . . . .
C25 C26 C27 C28 -24.6(19) . . . .
C26A C26 C27 C28 -179.7(11) . . . .
Pd10 C26 C27 C28 60.6(14) . . . .
C26 C27 C28 C29 54.8(16) . . . .
C27 C28 C29 C30 -67.1(15) . . . .
C26 C25 C30 C30B -126.8(12) . . . .
C24 C25 C30 C30B 55.7(14) . . . .
Pd10 C25 C30 C30B 146.3(8) . . . .
C26 C25 C30 C30A 110.3(13) . . . .
C24 C25 C30 C30A -67.2(13) . . . .
Pd10 C25 C30 C30A 23.4(12) . . . .
C26 C25 C30 C29 -12.4(16) . . . .
C24 C25 C30 C29 170.0(10) . . . .
Pd10 C25 C30 C29 -99.4(10) . . . .
C28 C29 C30 C30B 162.0(11) . . . .
C28 C29 C30 C30A -77.3(13) . . . .
C28 C29 C30 C25 45.3(14) . . . .
C31A C31 C32 C33 -79.5(13) . . . .
C36 C31 C32 C33 42.9(14) . . . .
C31B C31 C32 C33 162.2(11) . . . .
C31 C32 C33 C34 -67.2(14) . . . .
C32 C33 C34 C35 53.6(14) . . . .
C33 C34 C35 C36 -17.6(16) . . . .
C33 C34 C35 C35A -178.1(10) . . . .
C33 C34 C35 Pd1 62.5(12) . . . .
C34 C35 C36 C37 175.4(9) . . . .
C35A C35 C36 C37 -26.3(16) . . . .
Pd1 C35 C36 C37 66.0(9) . . . .
C34 C35 C36 C31 -6.3(17) . . . .
C35A C35 C36 C31 151.9(10) . . . .
Pd1 C35 C36 C31 -115.8(10) . . . .
C34 C35 C36 Pd1 109.5(11) . . . .
C35A C35 C36 Pd1 -92.2(11) . . . .
C31A C31 C36 C35 114.4(12) . . . .
C32 C31 C36 C35 -6.2(14) . . . .
C31B C31 C36 C35 -121.7(11) . . . .
C31A C31 C36 C37 -67.4(12) . . . .
C32 C31 C36 C37 172.0(9) . . . .
C31B C31 C36 C37 56.5(13) . . . .
C31A C31 C36 Pd1 24.4(12) . . . .
C32 C31 C36 Pd1 -96.2(10) . . . .
C31B C31 C36 Pd1 148.3(8) . . . .
C35 C36 C37 C38 -170.6(10) . . . .
C31 C36 C37 C38 11.2(16) . . . .
Pd1 C36 C37 C38 -106.3(11) . . . .
C35 C36 C37 Pd1 -64.3(9) . . . .
C31 C36 C37 Pd1 117.4(9) . . . .
C35 C36 C37 Pd2 -103.1(10) . . . .
C31 C36 C37 Pd2 78.6(10) . . . .
Pd1 C36 C37 Pd2 -38.8(6) . . . .
C36 C37 C38 C39 177.1(10) . . . .
Pd1 C37 C38 C39 97.1(11) . . . .
Pd2 C37 C38 C39 74.5(10) . . . .
C36 C37 C38 Pd2 102.6(11) . . . .
Pd1 C37 C38 Pd2 22.6(7) . . . .
C37 C38 C39 C40 177.5(9) . . . .
Pd2 C38 C39 C40 -100.1(9) . . . .
C37 C38 C39 C39A 10.8(16) . . . .
Pd2 C38 C39 C39A 93.2(8) . . . .
C37 C38 C39 Pd2 -82.4(10) . . . .
C38 C39 C40 C41 176.7(9) . . . .
C39A C39 C40 C41 -16.1(15) . . . .
Pd2 C39 C40 C41 103.3(10) . . . .
C38 C39 C40 Pd3 100.2(9) . . . .
C39A C39 C40 Pd3 -92.6(8) . . . .
Pd2 C39 C40 Pd3 26.8(6) . . . .
C39 C40 C41 C42 178.1(9) . . . .
Pd3 C40 C41 C42 -95.5(9) . . . .
C39 C40 C41 Pd3 -86.4(10) . . . .
C40 C41 C42 C43 179.7(8) . . . .
Pd3 C41 C42 C43 105.6(9) . . . .
C40 C41 C42 Pd4 101.4(9) . . . .
Pd3 C41 C42 Pd4 27.3(5) . . . .
C41 C42 C43 C44 178.7(8) . . . .
Pd4 C42 C43 C44 -91.2(8) . . . .
C41 C42 C43 C43A 5.4(14) . . . .
Pd4 C42 C43 C43A 95.5(8) . . . .
C41 C42 C43 Pd4 -90.1(9) . . . .
C42 C43 C44 C45 -179.7(8) . . . .
C43A C43 C44 C45 -6.1(14) . . . .
Pd4 C43 C44 C45 109.9(9) . . . .
C42 C43 C44 Pd5 105.0(8) . . . .
C43A C43 C44 Pd5 -81.3(8) . . . .
Pd4 C43 C44 Pd5 34.6(5) . . . .
C43 C44 C45 C46 -178.3(8) . . . .
Pd5 C44 C45 C46 -89.8(9) . . . .
C43 C44 C45 Pd5 -88.5(9) . . . .
C44 C45 C46 C47 -177.6(9) . . . .
Pd5 C45 C46 C47 109.3(10) . . . .
C44 C45 C46 Pd6 109.1(9) . . . .
Pd5 C45 C46 Pd6 36.0(5) . . . .
C45 C46 C47 C48 -177.8(9) . . . .
Pd6 C46 C47 C48 -90.6(10) . . . .
C45 C46 C47 Pd6 -87.2(10) . . . .
C46 C47 C48 C49 -178.6(9) . . . .
Pd6 C47 C48 C49 105.6(10) . . . .
C46 C47 C48 C48A -7.7(16) . . . .
Pd6 C47 C48 C48A -83.6(9) . . . .
C46 C47 C48 Pd7 111.4(10) . . . .
Pd6 C47 C48 Pd7 35.6(5) . . . .
C47 C48 C49 C50 -177.3(9) . . . .
C48A C48 C49 C50 12.0(16) . . . .
Pd7 C48 C49 C50 -90.4(10) . . . .
C47 C48 C49 Pd7 -86.9(10) . . . .
C48A C48 C49 Pd7 102.4(9) . . . .
C48 C49 C50 C51 -179.1(9) . . . .
Pd7 C49 C50 C51 103.2(10) . . . .
C48 C49 C50 Pd8 108.7(10) . . . .
Pd7 C49 C50 Pd8 31.0(6) . . . .
C49 C50 C51 C52 -178.9(9) . . . .
Pd8 C50 C51 C52 -87.6(9) . . . .
C49 C50 C51 Pd8 -91.3(10) . . . .
C50 C51 C52 C53 178.8(8) . . . .
Pd8 C51 C52 C53 101.9(8) . . . .
C50 C51 C52 C52A -9.7(14) . . . .
Pd8 C51 C52 C52A -86.6(8) . . . .
C50 C51 C52 Pd9 109.9(9) . . . .
Pd8 C51 C52 Pd9 33.0(5) . . . .
C51 C52 C53 C54 -174.9(9) . . . .
C52A C52 C53 C54 13.8(15) . . . .
Pd9 C52 C53 C54 -81.1(10) . . . .
C51 C52 C53 Pd9 -93.8(8) . . . .
C52A C52 C53 Pd9 94.9(8) . . . .
C52 C53 C54 C55 -172.9(10) . . . .
Pd9 C53 C54 C55 111.3(11) . . . .
C52 C53 C54 Pd10 106.2(9) . . . .
Pd9 C53 C54 Pd10 30.4(6) . . . .
C52 C53 C54 Pd9 75.8(9) . . . .
C53 C54 C55 C56 -171.2(11) . . . .
Pd10 C54 C55 C56 -63.9(9) . . . .
Pd9 C54 C55 C56 -96.1(11) . . . .
C53 C54 C55 C60 10.2(18) . . . .
Pd10 C54 C55 C60 117.4(10) . . . .
Pd9 C54 C55 C60 85.3(12) . . . .
C53 C54 C55 Pd10 -107.2(12) . . . .
Pd9 C54 C55 Pd10 -32.2(7) . . . .
C54 C55 C56 C57 179.6(10) . . . .
C60 C55 C56 C57 -1.7(18) . . . .
Pd10 C55 C56 C57 113.1(12) . . . .
C54 C55 C56 C56A -26.5(17) . . . .
C60 C55 C56 C56A 152.1(11) . . . .
Pd10 C55 C56 C56A -93.0(11) . . . .
C54 C55 C56 Pd10 66.5(9) . . . .
C60 C55 C56 Pd10 -114.9(10) . . . .
C55 C56 C57 C58 -19.7(17) . . . .
C56A C56 C57 C58 -177.2(10) . . . .
Pd10 C56 C57 C58 64.7(12) . . . .
C56 C57 C58 C59 51.8(13) . . . .
C57 C58 C59 C60 -66.0(13) . . . .
C56 C55 C60 C60B 113.6(12) . . . .
C54 C55 C60 C60B -67.9(13) . . . .
Pd10 C55 C60 C60B 26.5(12) . . . .
C56 C55 C60 C59 -9.8(16) . . . .
C54 C55 C60 C59 168.8(11) . . . .
Pd10 C55 C60 C59 -96.8(11) . . . .
C56 C55 C60 C60A -124.5(11) . . . .
C54 C55 C60 C60A 54.1(14) . . . .
Pd10 C55 C60 C60A 148.5(8) . . . .
C58 C59 C60 C55 43.9(14) . . . .
C58 C59 C60 C60B -81.9(11) . . . .
C58 C59 C60 C60A 161.4(10) . . . .
C9X B1 C1X C6X 38.9(14) . . . .
C25X B1 C1X C6X -85.8(11) . . . .
C17X B1 C1X C6X 153.8(10) . . . .
C9X B1 C1X C2X -148.4(9) . . . .
C25X B1 C1X C2X 86.9(10) . . . .
C17X B1 C1X C2X -33.6(14) . . . .
C6X C1X C2X C3X -3.5(16) . . . .
B1 C1X C2X C3X -176.6(10) . . . .
C1X C2X C3X C4X 2.9(18) . . . .
C1X C2X C3X C7X -180.0(11) . . . .
C2X C3X C4X C5X -1.5(18) . . . .
C7X C3X C4X C5X -178.7(11) . . . .
C3X C4X C5X C6X 1.0(19) . . . .
C3X C4X C5X C8X 178.9(12) . . . .
C4X C5X C6X C1X -1.8(19) . . . .
C8X C5X C6X C1X -179.6(11) . . . .
C2X C1X C6X C5X 3.0(17) . . . .
B1 C1X C6X C5X 175.9(11) . . . .
C2X C3X C7X F7B 148.5(11) . . . .
C4X C3X C7X F7B -34.3(17) . . . .
C2X C3X C7X F7C -86.0(13) . . . .
C4X C3X C7X F7C 91.1(13) . . . .
C2X C3X C7X F7A 31.0(16) . . . .
C4X C3X C7X F7A -151.8(11) . . . .
C6X C5X C8X F8A 11.5(19) . . . .
C4X C5X C8X F8A -166.5(12) . . . .
C6X C5X C8X F8B 139.0(13) . . . .
C4X C5X C8X F8B -38.9(17) . . . .
C6X C5X C8X F8C -105.1(14) . . . .
C4X C5X C8X F8C 77.0(15) . . . .
C25X B1 C9X C14X -37.7(11) . . . .
C17X B1 C9X C14X 80.9(11) . . . .
C1X B1 C9X C14X -156.7(8) . . . .
C25X B1 C9X C10X 157.2(8) . . . .
C17X B1 C9X C10X -84.2(10) . . . .
C1X B1 C9X C10X 38.3(12) . . . .
C14X C9X C10X C11X 2.4(15) . . . .
B1 C9X C10X C11X 168.5(10) . . . .
C9X C10X C11X C12X -3.8(17) . . . .
C9X C10X C11X C15X 179.6(11) . . . .
C10X C11X C12X C13X 2.1(17) . . . .
C15X C11X C12X C13X 178.8(11) . . . .
C11X C12X C13X C14X 0.7(16) . . . .
C11X C12X C13X C16X 179.6(11) . . . .
C10X C9X C14X C13X 0.6(13) . . . .
B1 C9X C14X C13X -165.5(9) . . . .
C12X C13X C14X C9X -2.0(16) . . . .
C16X C13X C14X C9X 179.0(10) . . . .
C10X C11X C15X F15C -84.6(16) . . . .
C12X C11X C15X F15C 98.8(16) . . . .
C10X C11X C15X F15A 41.9(19) . . . .
C12X C11X C15X F15A -134.6(13) . . . .
C10X C11X C15X F15B 157.8(13) . . . .
C12X C11X C15X F15B -18.7(18) . . . .
C12X C13X C16X F16B -10(2) . . . .
C14X C13X C16X F16B 169.2(15) . . . .
C12X C13X C16X F16A 117.8(16) . . . .
C14X C13X C16X F16A -63(2) . . . .
C12X C13X C16X F16C -121.8(16) . . . .
C14X C13X C16X F16C 57.1(16) . . . .
C9X B1 C17X C18X -88.8(11) . . . .
C25X B1 C17X C18X 32.5(12) . . . .
C1X B1 C17X C18X 149.3(9) . . . .
C9X B1 C17X C22X 81.4(11) . . . .
C25X B1 C17X C22X -157.2(9) . . . .
C1X B1 C17X C22X -40.4(13) . . . .
C22X C17X C18X C19X 0.5(14) . . . .
B1 C17X C18X C19X 171.2(9) . . . .
C17X C18X C19X C20X 0.0(16) . . . .
C17X C18X C19X C23X -177.7(11) . . . .
C18X C19X C20X C21X -0.1(16) . . . .
C23X C19X C20X C21X 177.5(12) . . . .
C19X C20X C21X C22X -0.3(17) . . . .
C19X C20X C21X C24X -179.0(13) . . . .
C20X C21X C22X C17X 0.8(16) . . . .
C24X C21X C22X C17X 179.5(13) . . . .
C18X C17X C22X C21X -0.9(15) . . . .
B1 C17X C22X C21X -171.7(9) . . . .
C18X C19X C23X F23B 59(2) . . . .
C20X C19X C23X F23B -118.3(16) . . . .
C18X C19X C23X F23A -170.7(12) . . . .
C20X C19X C23X F23A 12(2) . . . .
C18X C19X C23X F23C -61.3(15) . . . .
C20X C19X C23X F23C 121.1(15) . . . .
C22X C21X C24X F24C 77.5(18) . . . .
C20X C21X C24X F24C -103.8(15) . . . .
C22X C21X C24X F24B -46(2) . . . .
C20X C21X C24X F24B 132.4(13) . . . .
C22X C21X C24X F24A -166.2(15) . . . .
C20X C21X C24X F24A 13(2) . . . .
C9X B1 C25X C30X 148.3(8) . . . .
C17X B1 C25X C30X 35.2(11) . . . .
C1X B1 C25X C30X -87.7(9) . . . .
C9X B1 C25X C26X -34.9(11) . . . .
C17X B1 C25X C26X -148.0(8) . . . .
C1X B1 C25X C26X 89.1(9) . . . .
C30X C25X C26X C27X 0.5(12) . . . .
B1 C25X C26X C27X -176.5(8) . . . .
C25X C26X C27X C28X -1.5(14) . . . .
C25X C26X C27X C31X -178.9(9) . . . .
C26X C27X C28X C29X 0.6(14) . . . .
C31X C27X C28X C29X 178.0(9) . . . .
C27X C28X C29X C30X 1.1(14) . . . .
C27X C28X C29X C32X -176.7(10) . . . .
C28X C29X C30X C25X -2.1(16) . . . .
C32X C29X C30X C25X 175.7(10) . . . .
C26X C25X C30X C29X 1.2(13) . . . .
B1 C25X C30X C29X 178.1(9) . . . .
C28X C27X C31X F31C 8.2(15) . . . .
C26X C27X C31X F31C -174.2(10) . . . .
C28X C27X C31X F31B -111.4(12) . . . .
C26X C27X C31X F31B 66.1(13) . . . .
C28X C27X C31X F31A 128.9(11) . . . .
C26X C27X C31X F31A -53.6(14) . . . .
C30X C29X C32X F32B -70.5(18) . . . .
C28X C29X C32X F32B 107.4(16) . . . .
C30X C29X C32X F32A 55.2(16) . . . .
C28X C29X C32X F32A -127.0(13) . . . .
C30X C29X C32X F32C 171.9(12) . . . .
C28X C29X C32X F32C -10.3(18) . . . .
C49X B2 C33X C38X 147.1(11) . . . .
C41X B2 C33X C38X 28.6(15) . . . .
C57X B2 C33X C38X -84.5(12) . . . .
C49X B2 C33X C34X -38.0(14) . . . .
C41X B2 C33X C34X -156.5(10) . . . .
C57X B2 C33X C34X 90.4(11) . . . .
C38X C33X C34X C35X 0.5(14) . . . .
B2 C33X C34X C35X -174.6(9) . . . .
C33X C34X C35X C36X -2.8(15) . . . .
C33X C34X C35X C40X -178.9(9) . . . .
C34X C35X C36X C37X 3.7(16) . . . .
C40X C35X C36X C37X 179.5(9) . . . .
C35X C36X C37X C38X -2.3(16) . . . .
C35X C36X C37X C39X -178.9(10) . . . .
C34X C33X C38X C37X 1.0(15) . . . .
B2 C33X C38X C37X 176.1(10) . . . .
C36X C37X C38X C33X -0.2(16) . . . .
C39X C37X C38X C33X 176.6(10) . . . .
C36X C37X C39X F39B -14.8(17) . . . .
C38X C37X C39X F39B 168.6(9) . . . .
C36X C37X C39X F39A -137.4(11) . . . .
C38X C37X C39X F39A 46.0(15) . . . .
C36X C37X C39X F39C 106.5(13) . . . .
C38X C37X C39X F39C -70.0(13) . . . .
C36X C35X C40X F40B -105.5(13) . . . .
C34X C35X C40X F40B 70.3(14) . . . .
C36X C35X C40X F40C 133.8(12) . . . .
C34X C35X C40X F40C -50.3(13) . . . .
C36X C35X C40X F40A 15.3(15) . . . .
C34X C35X C40X F40A -168.8(9) . . . .
C49X B2 C41X C46X -84.3(12) . . . .
C33X B2 C41X C46X 36.7(16) . . . .
C57X B2 C41X C46X 143.3(10) . . . .
C49X B2 C41X C42X 94.4(12) . . . .
C33X B2 C41X C42X -144.5(10) . . . .
C57X B2 C41X C42X -38.0(13) . . . .
C46X C41X C42X C43X -0.2(15) . . . .
B2 C41X C42X C43X -179.0(11) . . . .
C41X C42X C43X C44X -0.7(18) . . . .
C41X C42X C43X C47X -179.0(11) . . . .
C42X C43X C44X C45X 0(2) . . . .
C47X C43X C44X C45X 178.5(13) . . . .
C43X C44X C45X C46X 1.0(18) . . . .
C43X C44X C45X C48X -178.4(13) . . . .
C42X C41X C46X C45X 1.5(16) . . . .
B2 C41X C46X C45X -179.7(11) . . . .
C44X C45X C46X C41X -2.0(18) . . . .
C48X C45X C46X C41X 177.5(11) . . . .
C44X C43X C47X F47C -97(2) . . . .
C42X C43X C47X F47C 81(2) . . . .
C44X C43X C47X F47A 135.3(16) . . . .
C42X C43X C47X F47A -46(2) . . . .
C44X C43X C47X F47B 22(2) . . . .
C42X C43X C47X F47B -159.4(14) . . . .
C44X C45X C48X F48C 178.0(12) . . . .
C46X C45X C48X F48C -1(2) . . . .
C44X C45X C48X F48B 48(2) . . . .
C46X C45X C48X F48B -131.1(14) . . . .
C44X C45X C48X F48A -64.5(17) . . . .
C46X C45X C48X F48A 116.0(13) . . . .
C41X B2 C49X C54X -89.2(15) . . . .
C33X B2 C49X C54X 149.1(13) . . . .
C57X B2 C49X C54X 35.2(19) . . . .
C41X B2 C49X C50X 86.5(13) . . . .
C33X B2 C49X C50X -35.2(17) . . . .
C57X B2 C49X C50X -149.1(12) . . . .
C54X C49X C50X C51X -1(2) . . . .
B2 C49X C50X C51X -176.9(13) . . . .
C49X C50X C51X C52X -2(2) . . . .
C49X C50X C51X C55X -179.4(13) . . . .
C50X C51X C52X C53X -2(2) . . . .
C55X C51X C52X C53X 175.5(16) . . . .
C51X C52X C53X C54X 9(3) . . . .
C51X C52X C53X C56X -174.7(16) . . . .
C52X C53X C54X C49X -12(3) . . . .
C56X C53X C54X C49X 171.3(16) . . . .
C50X C49X C54X C53X 8(2) . . . .
B2 C49X C54X C53X -175.9(17) . . . .
C52X C51X C55X F55B -169.9(17) . . . .
C50X C51X C55X F55B 8(2) . . . .
C52X C51X C55X F55C 61(2) . . . .
C50X C51X C55X F55C -120.9(16) . . . .
C52X C51X C55X F55A -54(2) . . . .
C50X C51X C55X F55A 123.7(15) . . . .
C54X C53X C56X F56A 79(2) . . . .
C52X C53X C56X F56A -97(2) . . . .
C54X C53X C56X F56B -162(2) . . . .
C52X C53X C56X F56B 22(3) . . . .
C54X C53X C56X F56C -39(2) . . . .
C52X C53X C56X F56C 144.7(18) . . . .
C49X B2 C57X C58X 33.7(12) . . . .
C41X B2 C57X C58X 157.3(7) . . . .
C33X B2 C57X C58X -86.6(9) . . . .
C49X B2 C57X C62X -153.1(9) . . . .
C41X B2 C57X C62X -29.5(10) . . . .
C33X B2 C57X C62X 86.5(10) . . . .
C62X C57X C58X C59X 0.0 . . . .
B2 C57X C58X C59X 173.4(7) . . . .
C57X C58X C59X C60X 0.0 . . . .
C57X C58X C59X C63X -179.0(10) . . . .
C58X C59X C60X C61X 0.0 . . . .
C63X C59X C60X C61X 179.0(9) . . . .
C59X C60X C61X C62X 0.0 . . . .
C59X C60X C61X C64X 179.8(10) . . . .
C60X C61X C62X C57X 0.0 . . . .
C64X C61X C62X C57X -179.8(10) . . . .
C58X C57X C62X C61X 0.0 . . . .
B2 C57X C62X C61X -173.0(8) . . . .
C60X C59X C63X F63B 91.4(16) . . . .
C58X C59X C63X F63B -89.6(15) . . . .
C60X C59X C63X F63A -149.7(11) . . . .
C58X C59X C63X F63A 29.3(17) . . . .
C60X C59X C63X F63C -29.0(15) . . . .
C58X C59X C63X F63C 150.0(11) . . . .
C60X C61X C64X F64A 159.5(9) . . . .
C62X C61X C64X F64A -20.7(15) . . . .
C60X C61X C64X F64B 31.3(15) . . . .
C62X C61X C64X F64B -148.9(10) . . . .
C60X C61X C64X F64C -83.4(12) . . . .
C62X C61X C64X F64C 96.4(11) . . . .

loop_
_platon_squeeze_void_nr
_platon_squeeze_void_average_x
_platon_squeeze_void_average_y
_platon_squeeze_void_average_z
_platon_squeeze_void_volume
_platon_squeeze_void_count_electrons
_platon_squeeze_void_content
1 0.000 0.500 0.500 1032 93 ' '
2 0.146 0.231 0.861 7 0 ' '
3 0.500 1.000 0.000 1059 90 ' '
4 0.854 0.769 0.139 7 0 ' '
